data_4070800
loop_
_publ_author_name
'Packheiser, Rico'
'Jakob, Alexander'
'Ecorchard, Petra'
'Walfort, Bernhard'
'Lang, Heinrich'

_publ_section_title
;
 Diphenylphosphinoferrocene Gold(I) Acetylides: Synthesis of Heterotri-
 and Heterotetrametallic Transition Metal Complexes
;
_journal_issue 6
_journal_name_full Organometallics
_journal_page_first 1214
_journal_paper_doi 10.1021/om701021y
_journal_volume 27
_journal_year 2008
_chemical_formula_sum 'C60 H70 Au Cu F6 Fe N2 P2 Si4 Ti'
_chemical_formula_weight 1471.74
_chemical_name_systematic
;
 ?
;
_space_group_IT_number 2
_symmetry_cell_setting triclinic
_symmetry_space_group_name_Hall '-P 1'
_symmetry_space_group_name_H-M 'P -1'
_atom_sites_solution_hydrogens geom
_atom_sites_solution_primary direct
_atom_sites_solution_secondary difmap
_audit_creation_method SHELXL-97
_cell_angle_alpha 98.8570(10)
_cell_angle_beta 95.7660(10)
_cell_angle_gamma 105.0720(10)
_cell_formula_units_Z 4
_cell_length_a 16.9879(8)
_cell_length_b 21.3635(11)
_cell_length_c 22.9555(11)
_cell_measurement_reflns_used 5006
_cell_measurement_temperature 183(2)
_cell_measurement_theta_max 22.31
_cell_measurement_theta_min 2.16
_cell_volume 7861.9(7)
_computing_cell_refinement Saint
_computing_data_collection Smart
_computing_data_reduction Saint
_computing_publication_material shelxtl
_computing_structure_refinement 'SHELXL-97 (Sheldrick, 1997)'
_computing_structure_solution 'SHELXS-97 (Sheldrick, 1997)'
_diffrn_ambient_temperature 183(2)
_diffrn_measured_fraction_theta_full 0.997
_diffrn_measured_fraction_theta_max 0.997
_diffrn_measurement_device_type 'Bruker Smart CCD 1k'
_diffrn_measurement_method 'omega scans'
_diffrn_radiation_monochromator graphite
_diffrn_radiation_source 'fine-focus sealed tube'
_diffrn_radiation_type MoK\a
_diffrn_radiation_wavelength 0.71073
_diffrn_reflns_av_R_equivalents 0.0819
_diffrn_reflns_av_sigmaI/netI 0.1224
_diffrn_reflns_limit_h_max 20
_diffrn_reflns_limit_h_min -20
_diffrn_reflns_limit_k_max 26
_diffrn_reflns_limit_k_min -26
_diffrn_reflns_limit_l_max 28
_diffrn_reflns_limit_l_min 0
_diffrn_reflns_number 69529
_diffrn_reflns_theta_full 26.00
_diffrn_reflns_theta_max 26.00
_diffrn_reflns_theta_min 1.48
_exptl_absorpt_coefficient_mu 2.553
_exptl_absorpt_correction_T_max 0.99999
_exptl_absorpt_correction_T_min 0.62478
_exptl_absorpt_correction_type multi-scan
_exptl_absorpt_process_details sadabs
_exptl_crystal_colour red
_exptl_crystal_density_diffrn 1.243
_exptl_crystal_density_method 'not measured'
_exptl_crystal_description block
_exptl_crystal_F_000 2960
_exptl_crystal_size_max 0.3
_exptl_crystal_size_mid 0.06
_exptl_crystal_size_min 0.05
_refine_diff_density_max 2.243
_refine_diff_density_min -1.187
_refine_diff_density_rms 0.204
_refine_ls_extinction_method none
_refine_ls_goodness_of_fit_ref 0.962
_refine_ls_hydrogen_treatment mixed
_refine_ls_matrix_type full
_refine_ls_number_parameters 1420
_refine_ls_number_reflns 30816
_refine_ls_number_restraints 0
_refine_ls_restrained_S_all 0.962
_refine_ls_R_factor_all 0.1436
_refine_ls_R_factor_gt 0.0737
_refine_ls_shift/su_max 0.007
_refine_ls_shift/su_mean 0.000
_refine_ls_structure_factor_coef Fsqd
_refine_ls_weighting_details 'calc w=1/[\s^2^(Fo^2^)+(0.1335P)^2^+0.0000P] where P=(Fo^2^+2Fc^2^)/3'
_refine_ls_weighting_scheme calc
_refine_ls_wR_factor_gt 0.1979
_refine_ls_wR_factor_ref 0.2268
_reflns_number_gt 17522
_reflns_number_total 30816
_reflns_threshold_expression >2sigma(I)
_cod_data_source_file om701021y-file004.cif
_cod_data_source_block rc10xpr
_cod_original_sg_symbol_H-M P-1
_cod_database_code 4070800

loop_
_symmetry_equiv_pos_as_xyz
'x, y, z'
'-x, -y, -z'

loop_
_atom_site_label
_atom_site_type_symbol
_atom_site_fract_x
_atom_site_fract_y
_atom_site_fract_z
_atom_site_U_iso_or_equiv
_atom_site_adp_type
_atom_site_occupancy
_atom_site_symmetry_multiplicity
_atom_site_calc_flag
_atom_site_refinement_flags
C1 C 0.2015(19) 0.4581(8) 0.9266(12) 0.187(13) Uani 1 1 d G
H1 H 0.1699 0.4609 0.9582 0.224 Uiso 1 1 calc R
C2 C 0.2883(18) 0.4686(6) 0.9328(8) 0.178(15) Uani 1 1 d G
H2 H 0.3248 0.4797 0.9693 0.214 Uiso 1 1 calc R
C3 C 0.3107(11) 0.4596(7) 0.8748(14) 0.175(12) Uani 1 1 d G
H3 H 0.3650 0.4637 0.8657 0.210 Uiso 1 1 calc R
C4 C 0.238(2) 0.4435(7) 0.8328(5) 0.142(10) Uani 1 1 d G
H4 H 0.2349 0.4349 0.7906 0.171 Uiso 1 1 calc R
C5 C 0.1704(10) 0.4426(7) 0.8648(15) 0.170(12) Uani 1 1 d G
H5 H 0.1143 0.4332 0.8478 0.204 Uiso 1 1 calc R
Fe1 Fe 0.25415(12) 0.53267(9) 0.88484(8) 0.0713(5) Uani 1 1 d .
C6 C 0.3184(8) 0.6096(5) 0.8525(5) 0.060(3) Uani 1 1 d .
H6 H 0.3651 0.6120 0.8324 0.072 Uiso 1 1 calc R
C7 C 0.2406(11) 0.5890(9) 0.8243(7) 0.099(6) Uani 1 1 d .
H7 H 0.2235 0.5721 0.7829 0.119 Uiso 1 1 calc R
C8 C 0.1925(10) 0.5965(7) 0.8645(9) 0.118(7) Uani 1 1 d .
H8 H 0.1345 0.5884 0.8562 0.141 Uiso 1 1 calc R
C9 C 0.2437(8) 0.6206(7) 0.9278(7) 0.083(4) Uani 1 1 d .
H9 H 0.2251 0.6284 0.9652 0.099 Uiso 1 1 calc R
C10 C 0.3243(7) 0.6277(5) 0.9154(4) 0.049(3) Uani 1 1 d .
P1 P 0.41233(16) 0.65684(12) 0.96971(10) 0.0361(6) Uani 1 1 d .
C11 C 0.4422(6) 0.7458(4) 0.9750(4) 0.038(2) Uani 1 1 d .
C12 C 0.4082(6) 0.7765(5) 0.9350(4) 0.045(2) Uani 1 1 d .
H12 H 0.3701 0.7512 0.9012 0.055 Uiso 1 1 calc R
C13 C 0.4302(7) 0.8450(5) 0.9443(6) 0.059(3) Uani 1 1 d .
H13 H 0.4044 0.8661 0.9176 0.070 Uiso 1 1 calc R
C14 C 0.4880(8) 0.8827(5) 0.9909(5) 0.059(3) Uani 1 1 d .
H14 H 0.5036 0.9295 0.9963 0.071 Uiso 1 1 calc R
C15 C 0.5230(7) 0.8512(5) 1.0298(5) 0.058(3) Uani 1 1 d .
H15 H 0.5638 0.8766 1.0622 0.070 Uiso 1 1 calc R
C16 C 0.5002(6) 0.7851(5) 1.0228(4) 0.045(2) Uani 1 1 d .
H16 H 0.5241 0.7646 1.0510 0.054 Uiso 1 1 calc R
C17 C 0.4921(6) 0.6286(5) 0.9359(5) 0.046(3) Uani 1 1 d .
C18 C 0.5213(8) 0.5816(6) 0.9556(5) 0.072(4) Uani 1 1 d .
H18 H 0.5025 0.5654 0.9895 0.086 Uiso 1 1 calc R
C19 C 0.5779(10) 0.5564(7) 0.9278(7) 0.090(5) Uani 1 1 d .
H19 H 0.5963 0.5224 0.9422 0.108 Uiso 1 1 calc R
C20 C 0.6069(9) 0.5791(7) 0.8811(8) 0.094(5) Uani 1 1 d .
H20 H 0.6453 0.5608 0.8623 0.113 Uiso 1 1 calc R
C21 C 0.5818(9) 0.6288(7) 0.8596(7) 0.088(5) Uani 1 1 d .
H21 H 0.6033 0.6457 0.8268 0.105 Uiso 1 1 calc R
C22 C 0.5229(7) 0.6537(6) 0.8881(5) 0.062(3) Uani 1 1 d .
H22 H 0.5045 0.6879 0.8743 0.075 Uiso 1 1 calc R
Au1 Au 0.40119(2) 0.627863(18) 1.060176(15) 0.03636(12) Uani 1 1 d .
C23 C 0.3994(6) 0.6006(4) 1.1400(4) 0.037(2) Uani 1 1 d .
C24 C 0.4009(5) 0.5798(4) 1.1852(4) 0.037(2) Uani 1 1 d .
N1 N 0.3285(4) 0.5183(3) 1.3174(3) 0.0297(16) Uani 1 1 d .
N2 N 0.3103(4) 0.4702(3) 1.4155(3) 0.0301(16) Uani 1 1 d .
C25 C 0.3334(5) 0.5450(4) 1.2693(4) 0.032(2) Uani 1 1 d .
H25 H 0.2885 0.5601 1.2553 0.038 Uiso 1 1 calc R
C26 C 0.4013(5) 0.5526(4) 1.2370(4) 0.033(2) Uani 1 1 d .
C27 C 0.4672(5) 0.5309(5) 1.2616(4) 0.041(2) Uani 1 1 d .
H27 H 0.5153 0.5350 1.2431 0.049 Uiso 1 1 calc R
C28 C 0.4616(5) 0.5039(4) 1.3123(4) 0.034(2) Uani 1 1 d .
H28 H 0.5063 0.4899 1.3287 0.041 Uiso 1 1 calc R
C29 C 0.3926(5) 0.4970(4) 1.3391(4) 0.031(2) Uani 1 1 d .
C30 C 0.3808(5) 0.4691(4) 1.3930(4) 0.031(2) Uani 1 1 d .
C31 C 0.4372(6) 0.4421(5) 1.4211(4) 0.043(2) Uani 1 1 d .
H31 H 0.4858 0.4398 1.4047 0.051 Uiso 1 1 calc R
C32 C 0.4222(7) 0.4186(5) 1.4730(5) 0.052(3) Uani 1 1 d .
H32 H 0.4607 0.4005 1.4925 0.063 Uiso 1 1 calc R
C33 C 0.3533(7) 0.4215(5) 1.4957(4) 0.046(3) Uani 1 1 d .
H33 H 0.3425 0.4060 1.5316 0.055 Uiso 1 1 calc R
C34 C 0.2989(6) 0.4471(5) 1.4660(4) 0.042(2) Uani 1 1 d .
H34 H 0.2500 0.4487 1.4822 0.050 Uiso 1 1 calc R
Cu1 Cu 0.22763(6) 0.50508(5) 1.36530(5) 0.0314(3) Uani 1 1 d .
C35 C 0.1088(5) 0.4463(4) 1.3261(4) 0.034(2) Uani 1 1 d .
C36 C 0.1507(6) 0.4079(5) 1.3150(5) 0.042(2) Uani 1 1 d .
Si1 Si 0.1813(2) 0.33422(16) 1.28567(19) 0.0697(11) Uani 1 1 d .
C37 C 0.2182(10) 0.2984(7) 1.3492(9) 0.137(8) Uani 1 1 d .
H37A H 0.2724 0.3266 1.3689 0.206 Uiso 1 1 calc R
H37B H 0.2223 0.2540 1.3340 0.206 Uiso 1 1 calc R
H37C H 0.1790 0.2957 1.3779 0.206 Uiso 1 1 calc R
C38 C 0.2632(9) 0.3550(8) 1.2388(8) 0.144(9) Uani 1 1 d .
H38A H 0.2476 0.3813 1.2106 0.216 Uiso 1 1 calc R
H38B H 0.2704 0.3143 1.2168 0.216 Uiso 1 1 calc R
H38C H 0.3150 0.3804 1.2643 0.216 Uiso 1 1 calc R
C39 C 0.0872(7) 0.2751(6) 1.2393(6) 0.077(4) Uani 1 1 d .
H39A H 0.0698 0.2942 1.2057 0.115 Uiso 1 1 calc R
H39B H 0.0428 0.2662 1.2636 0.115 Uiso 1 1 calc R
H39C H 0.0995 0.2337 1.2240 0.115 Uiso 1 1 calc R
C40 C 0.1827(6) 0.5860(4) 1.3905(4) 0.032(2) Uani 1 1 d .
C41 C 0.2554(6) 0.6078(4) 1.4123(4) 0.034(2) Uani 1 1 d .
Si2 Si 0.35247(16) 0.65873(13) 1.45872(13) 0.0401(6) Uani 1 1 d .
C42 C 0.3398(7) 0.7430(5) 1.4839(6) 0.074(4) Uani 1 1 d .
H42A H 0.3229 0.7604 1.4491 0.110 Uiso 1 1 calc R
H42B H 0.3923 0.7725 1.5054 0.110 Uiso 1 1 calc R
H42C H 0.2976 0.7400 1.5103 0.110 Uiso 1 1 calc R
C43 C 0.3708(6) 0.6222(6) 1.5264(5) 0.061(3) Uani 1 1 d .
H43A H 0.3207 0.6132 1.5451 0.091 Uiso 1 1 calc R
H43B H 0.4161 0.6534 1.5548 0.091 Uiso 1 1 calc R
H43C H 0.3851 0.5810 1.5146 0.091 Uiso 1 1 calc R
C44 C 0.4399(6) 0.6624(6) 1.4151(5) 0.064(3) Uani 1 1 d .
H44A H 0.4654 0.6274 1.4219 0.096 Uiso 1 1 calc R
H44B H 0.4809 0.7055 1.4278 0.096 Uiso 1 1 calc R
H44C H 0.4193 0.6563 1.3725 0.096 Uiso 1 1 calc R
Ti1 Ti 0.06231(9) 0.52675(8) 1.35298(7) 0.0297(4) Uani 1 1 d .
C45 C -0.0243(5) 0.4493(4) 1.4008(4) 0.034(2) Uani 1 1 d .
C46 C -0.0589(6) 0.5022(5) 1.3993(5) 0.047(3) Uani 1 1 d .
H46 H -0.1118 0.4992 1.3792 0.056 Uiso 1 1 calc R
C47 C -0.0037(7) 0.5596(5) 1.4320(5) 0.055(3) Uani 1 1 d .
H47 H -0.0116 0.6024 1.4360 0.066 Uiso 1 1 calc R
C48 C 0.0666(6) 0.5444(6) 1.4584(5) 0.051(3) Uani 1 1 d .
H48 H 0.1134 0.5739 1.4838 0.061 Uiso 1 1 calc R
C49 C 0.0520(5) 0.4758(5) 1.4388(4) 0.036(2) Uani 1 1 d .
H49 H 0.0883 0.4510 1.4496 0.043 Uiso 1 1 calc R
Si3 Si -0.07486(18) 0.35968(14) 1.37048(14) 0.0466(7) Uani 1 1 d .
C50 C -0.0971(7) 0.3437(6) 1.2884(5) 0.070(4) Uani 1 1 d .
H50A H -0.1371 0.3666 1.2759 0.105 Uiso 1 1 calc R
H50B H -0.1200 0.2961 1.2735 0.105 Uiso 1 1 calc R
H50C H -0.0461 0.3598 1.2720 0.105 Uiso 1 1 calc R
C51 C -0.0032(7) 0.3128(5) 1.3958(5) 0.062(3) Uani 1 1 d .
H51A H -0.0257 0.2660 1.3777 0.093 Uiso 1 1 calc R
H51B H 0.0029 0.3178 1.4393 0.093 Uiso 1 1 calc R
H51C H 0.0507 0.3301 1.3837 0.093 Uiso 1 1 calc R
C52 C -0.1735(7) 0.3369(6) 1.4014(6) 0.074(4) Uani 1 1 d .
H52A H -0.2070 0.3659 1.3916 0.112 Uiso 1 1 calc R
H52B H -0.1617 0.3418 1.4448 0.112 Uiso 1 1 calc R
H52C H -0.2036 0.2910 1.3841 0.112 Uiso 1 1 calc R
C53 C 0.0744(6) 0.6128(5) 1.2943(4) 0.040(2) Uani 1 1 d .
C54 C 0.0943(6) 0.5579(5) 1.2614(4) 0.042(2) Uani 1 1 d .
H54 H 0.1470 0.5588 1.2505 0.051 Uiso 1 1 calc R
C55 C 0.0267(6) 0.5041(5) 1.2477(4) 0.045(2) Uani 1 1 d .
H55 H 0.0248 0.4625 1.2250 0.054 Uiso 1 1 calc R
C56 C -0.0388(6) 0.5196(5) 1.2721(5) 0.053(3) Uani 1 1 d .
H56 H -0.0927 0.4910 1.2695 0.063 Uiso 1 1 calc R
C57 C -0.0099(6) 0.5867(5) 1.3019(5) 0.046(3) Uani 1 1 d .
H57 H -0.0414 0.6104 1.3234 0.055 Uiso 1 1 calc R
Si4 Si 0.13541(18) 0.70182(14) 1.31432(14) 0.0487(7) Uani 1 1 d .
C58 C 0.1281(8) 0.7359(5) 1.3919(5) 0.066(3) Uani 1 1 d .
H58A H 0.0699 0.7282 1.3970 0.098 Uiso 1 1 calc R
H58B H 0.1554 0.7834 1.4007 0.098 Uiso 1 1 calc R
H58C H 0.1549 0.7141 1.4192 0.098 Uiso 1 1 calc R
C59 C 0.0835(8) 0.7433(6) 1.2629(6) 0.083(4) Uani 1 1 d .
H59A H 0.0705 0.7165 1.2227 0.125 Uiso 1 1 calc R
H59B H 0.1202 0.7869 1.2621 0.125 Uiso 1 1 calc R
H59C H 0.0325 0.7485 1.2769 0.125 Uiso 1 1 calc R
C60 C 0.2427(6) 0.7091(6) 1.3012(5) 0.058(3) Uani 1 1 d .
H60A H 0.2631 0.6766 1.3195 0.087 Uiso 1 1 calc R
H60B H 0.2775 0.7536 1.3190 0.087 Uiso 1 1 calc R
H60C H 0.2445 0.7008 1.2582 0.087 Uiso 1 1 calc R
C61 C 0.1782(14) 0.1082(10) 0.1037(11) 0.133(8) Uani 1 1 d .
H61 H 0.1297 0.0767 0.1090 0.160 Uiso 1 1 calc R
C62 C 0.2239(17) 0.1037(10) 0.0514(11) 0.130(7) Uani 1 1 d .
H62 H 0.2068 0.0704 0.0166 0.156 Uiso 1 1 calc R
C63 C 0.2971(16) 0.1571(14) 0.0622(13) 0.157(10) Uani 1 1 d .
H63 H 0.3396 0.1649 0.0380 0.188 Uiso 1 1 calc R
C64 C 0.2925(15) 0.1969(9) 0.1178(17) 0.213(15) Uani 1 1 d .
H64 H 0.3312 0.2375 0.1365 0.256 Uiso 1 1 calc R
C65 C 0.2169(15) 0.1635(12) 0.1411(15) 0.195(14) Uani 1 1 d .
H65 H 0.1994 0.1796 0.1771 0.234 Uiso 1 1 calc R
Fe2 Fe 0.29616(14) 0.10884(9) 0.13163(11) 0.0898(7) Uani 1 1 d .
C66 C 0.3141(7) 0.0205(5) 0.1349(5) 0.053(3) Uani 1 1 d .
C67 C 0.3891(7) 0.0668(6) 0.1296(6) 0.064(3) Uani 1 1 d .
H67 H 0.4231 0.0636 0.0995 0.077 Uiso 1 1 calc R
C68 C 0.4015(13) 0.1181(8) 0.1785(8) 0.126(7) Uani 1 1 d .
H68 H 0.4451 0.1579 0.1855 0.151 Uiso 1 1 calc R
C69 C 0.3416(13) 0.1032(9) 0.2159(7) 0.132(7) Uani 1 1 d .
H69 H 0.3388 0.1293 0.2527 0.158 Uiso 1 1 calc R
C70 C 0.2890(11) 0.0450(7) 0.1895(6) 0.096(5) Uani 1 1 d .
H70 H 0.2416 0.0231 0.2049 0.115 Uiso 1 1 calc R
P2 P 0.26744(16) -0.05311(14) 0.08210(12) 0.0437(6) Uani 1 1 d .
C71 C 0.2964(6) -0.1185(5) 0.1131(4) 0.046(3) Uani 1 1 d .
C72 C 0.3068(7) -0.1168(6) 0.1731(6) 0.069(3) Uani 1 1 d .
H72 H 0.3013 -0.0804 0.2003 0.083 Uiso 1 1 calc R
C73 C 0.3265(7) -0.1729(7) 0.1941(6) 0.079(4) Uani 1 1 d .
H73 H 0.3369 -0.1713 0.2358 0.094 Uiso 1 1 calc R
C74 C 0.3306(9) -0.2267(7) 0.1567(7) 0.086(5) Uani 1 1 d .
H74 H 0.3399 -0.2640 0.1708 0.104 Uiso 1 1 calc R
C75 C 0.3206(9) -0.2245(7) 0.0985(7) 0.086(5) Uani 1 1 d .
H75 H 0.3251 -0.2611 0.0711 0.104 Uiso 1 1 calc R
C76 C 0.3042(8) -0.1720(6) 0.0758(5) 0.071(4) Uani 1 1 d .
H76 H 0.2984 -0.1733 0.0341 0.085 Uiso 1 1 calc R
C77 C 0.1575(7) -0.0675(6) 0.0835(5) 0.057(3) Uani 1 1 d .
C78 C 0.1212(8) -0.0811(7) 0.1323(6) 0.083(4) Uani 1 1 d .
H78 H 0.1540 -0.0866 0.1661 0.099 Uiso 1 1 calc R
C79 C 0.0377(10) -0.0874(10) 0.1346(9) 0.120(6) Uani 1 1 d .
H79 H 0.0150 -0.0926 0.1703 0.144 Uiso 1 1 calc R
C80 C -0.0103(11) -0.0857(13) 0.0837(11) 0.163(10) Uani 1 1 d .
H80 H -0.0680 -0.0938 0.0833 0.195 Uiso 1 1 calc R
C81 C 0.0211(11) -0.0733(11) 0.0352(11) 0.149(8) Uani 1 1 d .
H81 H -0.0140 -0.0708 0.0012 0.179 Uiso 1 1 calc R
C82 C 0.1099(8) -0.0633(7) 0.0329(7) 0.086(4) Uani 1 1 d .
H82 H 0.1331 -0.0544 -0.0020 0.103 Uiso 1 1 calc R
Au2 Au 0.30871(2) -0.03968(2) -0.007536(17) 0.04320(13) Uani 1 1 d .
C83 C 0.3479(6) -0.0202(5) -0.0831(5) 0.045(2) Uani 1 1 d .
C84 C 0.3702(6) -0.0095(5) -0.1303(4) 0.040(2) Uani 1 1 d .
N3 N 0.3566(4) 0.0399(4) -0.2769(3) 0.0360(18) Uani 1 1 d .
N4 N 0.3814(4) 0.0742(4) -0.3804(3) 0.041(2) Uani 1 1 d .
C85 C 0.3391(6) 0.0250(4) -0.2241(4) 0.037(2) Uani 1 1 d .
H85 H 0.2875 0.0271 -0.2127 0.044 Uiso 1 1 calc R
C86 C 0.3940(6) 0.0064(5) -0.1852(4) 0.039(2) Uani 1 1 d .
C87 C 0.4695(6) 0.0050(6) -0.2023(5) 0.057(3) Uani 1 1 d .
H87 H 0.5087 -0.0076 -0.1775 0.069 Uiso 1 1 calc R
C88 C 0.4864(6) 0.0220(6) -0.2558(5) 0.057(3) Uani 1 1 d .
H88 H 0.5384 0.0217 -0.2674 0.068 Uiso 1 1 calc R
C89 C 0.4306(5) 0.0398(5) -0.2935(4) 0.038(2) Uani 1 1 d .
C90 C 0.4446(5) 0.0587(5) -0.3508(5) 0.045(3) Uani 1 1 d .
C91 C 0.5164(6) 0.0583(6) -0.3754(5) 0.068(4) Uani 1 1 d .
H91 H 0.5601 0.0471 -0.3541 0.082 Uiso 1 1 calc R
C92 C 0.5232(8) 0.0743(8) -0.4311(6) 0.087(5) Uani 1 1 d .
H92 H 0.5715 0.0738 -0.4485 0.104 Uiso 1 1 calc R
C93 C 0.4604(7) 0.0908(7) -0.4608(5) 0.074(4) Uani 1 1 d .
H93 H 0.4646 0.1017 -0.4992 0.089 Uiso 1 1 calc R
C94 C 0.3911(7) 0.0915(6) -0.4352(5) 0.057(3) Uani 1 1 d .
H94 H 0.3483 0.1043 -0.4559 0.069 Uiso 1 1 calc R
Cu2 Cu 0.27819(6) 0.07079(5) -0.33796(5) 0.0306(3) Uani 1 1 d .
C95 C 0.2331(6) 0.1506(4) -0.3140(4) 0.035(2) Uani 1 1 d .
C96 C 0.3070(5) 0.1734(4) -0.2939(4) 0.036(2) Uani 1 1 d .
Si5 Si 0.40496(17) 0.23180(14) -0.25207(13) 0.0480(7) Uani 1 1 d .
C97 C 0.4882(7) 0.2343(9) -0.3014(6) 0.108(6) Uani 1 1 d .
H97A H 0.5016 0.1920 -0.3064 0.162 Uiso 1 1 calc R
H97B H 0.5377 0.2698 -0.2828 0.162 Uiso 1 1 calc R
H97C H 0.4686 0.2423 -0.3404 0.162 Uiso 1 1 calc R
C98 C 0.4338(7) 0.1998(5) -0.1861(5) 0.060(3) Uani 1 1 d .
H98A H 0.3881 0.1928 -0.1628 0.091 Uiso 1 1 calc R
H98B H 0.4826 0.2317 -0.1616 0.091 Uiso 1 1 calc R
H98C H 0.4462 0.1579 -0.1985 0.091 Uiso 1 1 calc R
C99 C 0.3830(8) 0.3123(6) -0.2325(6) 0.079(4) Uani 1 1 d .
H99A H 0.3738 0.3298 -0.2688 0.119 Uiso 1 1 calc R
H99B H 0.4299 0.3432 -0.2054 0.119 Uiso 1 1 calc R
H99C H 0.3336 0.3063 -0.2129 0.119 Uiso 1 1 calc R
C100 C 0.1582(5) 0.0106(4) -0.3692(4) 0.0291(19) Uani 1 1 d .
C101 C 0.2018(5) -0.0265(4) -0.3827(4) 0.034(2) Uani 1 1 d .
Si6 Si 0.23044(19) -0.10125(14) -0.41306(14) 0.0491(8) Uani 1 1 d .
C102 C 0.2695(8) -0.1357(6) -0.3512(6) 0.073(4) Uani 1 1 d .
H10A H 0.3154 -0.1018 -0.3256 0.109 Uiso 1 1 calc R
H10B H 0.2887 -0.1734 -0.3672 0.109 Uiso 1 1 calc R
H10C H 0.2252 -0.1502 -0.3278 0.109 Uiso 1 1 calc R
C103 C 0.3074(10) -0.0852(6) -0.4640(8) 0.108(6) Uani 1 1 d .
H10D H 0.2872 -0.0646 -0.4954 0.163 Uiso 1 1 calc R
H10E H 0.3165 -0.1270 -0.4819 0.163 Uiso 1 1 calc R
H10F H 0.3593 -0.0556 -0.4417 0.163 Uiso 1 1 calc R
C104 C 0.1372(8) -0.1598(5) -0.4545(5) 0.073(4) Uani 1 1 d .
H10G H 0.0955 -0.1688 -0.4279 0.110 Uiso 1 1 calc R
H10H H 0.1493 -0.2010 -0.4705 0.110 Uiso 1 1 calc R
H10I H 0.1163 -0.1414 -0.4873 0.110 Uiso 1 1 calc R
Ti2 Ti 0.11287(9) 0.09146(7) -0.34449(7) 0.0269(3) Uani 1 1 d .
C105 C 0.1182(6) 0.1728(4) -0.4074(4) 0.038(2) Uani 1 1 d .
C106 C 0.1404(6) 0.1182(5) -0.4384(4) 0.042(2) Uani 1 1 d .
H106 H 0.1929 0.1206 -0.4502 0.051 Uiso 1 1 calc R
C107 C 0.0732(6) 0.0596(5) -0.4495(4) 0.041(2) Uani 1 1 d .
H107 H 0.0727 0.0173 -0.4700 0.050 Uiso 1 1 calc R
C108 C 0.0074(6) 0.0767(6) -0.4240(4) 0.050(3) Uani 1 1 d .
H108 H -0.0453 0.0476 -0.4236 0.060 Uiso 1 1 calc R
C109 C 0.0338(6) 0.1445(5) -0.3992(4) 0.045(2) Uani 1 1 d .
H109 H 0.0008 0.1684 -0.3798 0.054 Uiso 1 1 calc R
Si7 Si 0.17676(18) 0.26201(14) -0.39137(14) 0.0455(7) Uani 1 1 d .
C110 C 0.1713(7) 0.2978(5) -0.3146(5) 0.054(3) Uani 1 1 d .
H11A H 0.1136 0.2873 -0.3079 0.082 Uiso 1 1 calc R
H11B H 0.1944 0.3459 -0.3080 0.082 Uiso 1 1 calc R
H11C H 0.2028 0.2796 -0.2869 0.082 Uiso 1 1 calc R
C111 C 0.2833(6) 0.2706(5) -0.4107(5) 0.061(3) Uani 1 1 d .
H11D H 0.3186 0.3150 -0.3932 0.092 Uiso 1 1 calc R
H11E H 0.2809 0.2634 -0.4542 0.092 Uiso 1 1 calc R
H11F H 0.3060 0.2379 -0.3949 0.092 Uiso 1 1 calc R
C112 C 0.1246(8) 0.3032(6) -0.4411(6) 0.082(4) Uani 1 1 d .
H11G H 0.0706 0.3032 -0.4296 0.123 Uiso 1 1 calc R
H11H H 0.1173 0.2796 -0.4823 0.123 Uiso 1 1 calc R
H11I H 0.1581 0.3488 -0.4381 0.123 Uiso 1 1 calc R
C113 C 0.0301(6) 0.0194(4) -0.2900(4) 0.037(2) Uani 1 1 d .
C114 C 0.1086(6) 0.0496(5) -0.2550(4) 0.045(3) Uani 1 1 d .
H114 H 0.1469 0.0265 -0.2442 0.054 Uiso 1 1 calc R
C115 C 0.1220(6) 0.1168(6) -0.2390(4) 0.051(3) Uani 1 1 d .
H115 H 0.1693 0.1469 -0.2145 0.061 Uiso 1 1 calc R
C116 C 0.0526(6) 0.1328(5) -0.2654(4) 0.045(2) Uani 1 1 d .
H116 H 0.0457 0.1757 -0.2639 0.054 Uiso 1 1 calc R
C117 C -0.0047(5) 0.0720(5) -0.2947(4) 0.037(2) Uani 1 1 d .
H117 H -0.0583 0.0675 -0.3144 0.044 Uiso 1 1 calc R
Si8 Si -0.0233(2) -0.07070(15) -0.31360(15) 0.0551(8) Uani 1 1 d .
C118 C -0.0633(9) -0.0936(6) -0.3944(5) 0.088(5) Uani 1 1 d .
H11J H -0.0201 -0.0745 -0.4169 0.133 Uiso 1 1 calc R
H11K H -0.1109 -0.0767 -0.4025 0.133 Uiso 1 1 calc R
H11L H -0.0802 -0.1418 -0.4064 0.133 Uiso 1 1 calc R
C119 C -0.1081(8) -0.0876(6) -0.2668(6) 0.073(4) Uani 1 1 d .
H11M H -0.0843 -0.0765 -0.2246 0.109 Uiso 1 1 calc R
H11N H -0.1388 -0.1345 -0.2770 0.109 Uiso 1 1 calc R
H11O H -0.1454 -0.0608 -0.2744 0.109 Uiso 1 1 calc R
C120 C 0.0528(8) -0.1172(6) -0.2960(7) 0.086(5) Uani 1 1 d .
H12A H 0.0989 -0.1053 -0.3184 0.128 Uiso 1 1 calc R
H12B H 0.0259 -0.1647 -0.3072 0.128 Uiso 1 1 calc R
H12C H 0.0734 -0.1058 -0.2532 0.128 Uiso 1 1 calc R
P3 P 0.70075(15) 0.49745(13) 0.33926(12) 0.0414(6) Uani 1 1 d .
F1 F 0.6236(3) 0.4607(4) 0.3670(3) 0.073(2) Uani 1 1 d .
F2 F 0.7539(4) 0.5149(4) 0.4035(3) 0.092(3) Uani 1 1 d .
F3 F 0.7289(4) 0.4332(3) 0.3282(4) 0.084(2) Uani 1 1 d .
F4 F 0.7785(4) 0.5338(3) 0.3121(3) 0.075(2) Uani 1 1 d .
F5 F 0.6723(4) 0.5621(3) 0.3503(4) 0.087(2) Uani 1 1 d .
F6 F 0.6466(4) 0.4794(4) 0.2767(3) 0.078(2) Uani 1 1 d .
P4 P 0.7461(2) 0.0445(2) 0.64846(17) 0.0779(11) Uani 1 1 d .
F7 F 0.8183(5) 0.0717(7) 0.6143(4) 0.152(5) Uani 1 1 d .
F8 F 0.7747(7) -0.0194(6) 0.6492(5) 0.150(4) Uani 1 1 d .
F9 F 0.8046(5) 0.0712(6) 0.7096(4) 0.135(4) Uani 1 1 d .
F10 F 0.6741(4) 0.0171(5) 0.6858(4) 0.106(3) Uani 1 1 d .
F11 F 0.7165(5) 0.1066(5) 0.6456(6) 0.142(4) Uani 1 1 d .
F12 F 0.6849(5) 0.0117(5) 0.5905(3) 0.103(3) Uani 1 1 d .

loop_
_atom_site_aniso_label
_atom_site_aniso_U_11
_atom_site_aniso_U_22
_atom_site_aniso_U_33
_atom_site_aniso_U_23
_atom_site_aniso_U_13
_atom_site_aniso_U_12
C1 0.29(4) 0.12(2) 0.18(3) 0.10(2) 0.08(3) 0.04(2)
C2 0.36(5) 0.055(11) 0.093(17) -0.007(11) -0.07(2) 0.06(2)
C3 0.20(3) 0.039(11) 0.30(3) 0.046(17) 0.13(3) 0.023(14)
C4 0.22(3) 0.070(12) 0.083(13) -0.020(9) -0.004(17) -0.024(16)
C5 0.17(2) 0.081(13) 0.19(2) 0.039(17) -0.07(2) -0.056(14)
Fe1 0.0843(13) 0.0543(11) 0.0539(11) 0.0050(8) -0.0079(9) -0.0083(9)
C6 0.072(8) 0.055(7) 0.046(7) 0.018(5) -0.006(6) 0.007(6)
C7 0.109(14) 0.145(16) 0.054(9) 0.012(9) 0.010(9) 0.058(12)
C8 0.078(11) 0.063(9) 0.169(18) -0.015(10) -0.088(12) 0.006(8)
C9 0.060(9) 0.082(10) 0.100(11) -0.003(8) 0.010(8) 0.020(7)
C10 0.067(8) 0.040(6) 0.036(6) 0.008(5) -0.003(5) 0.015(5)
P1 0.0467(15) 0.0338(13) 0.0272(13) 0.0054(10) 0.0060(11) 0.0105(11)
C11 0.052(6) 0.037(5) 0.027(5) 0.008(4) 0.015(4) 0.010(5)
C12 0.054(7) 0.039(6) 0.045(6) 0.011(5) 0.004(5) 0.015(5)
C13 0.069(8) 0.050(7) 0.074(8) 0.033(6) 0.027(7) 0.029(6)
C14 0.072(8) 0.037(6) 0.073(8) 0.006(6) 0.038(7) 0.016(6)
C15 0.074(8) 0.037(6) 0.054(7) -0.012(5) 0.006(6) 0.010(6)
C16 0.052(6) 0.036(6) 0.042(6) 0.006(5) -0.004(5) 0.006(5)
C17 0.050(6) 0.029(5) 0.058(7) 0.006(5) 0.016(5) 0.010(5)
C18 0.114(11) 0.065(8) 0.060(8) 0.019(6) 0.040(8) 0.052(8)
C19 0.123(13) 0.084(10) 0.093(11) 0.019(9) 0.043(10) 0.072(10)
C20 0.082(10) 0.068(10) 0.136(15) -0.006(10) 0.055(10) 0.029(8)
C21 0.101(11) 0.061(9) 0.102(11) 0.007(8) 0.062(9) 0.012(8)
C22 0.075(8) 0.053(7) 0.068(8) 0.017(6) 0.029(7) 0.024(6)
Au1 0.0440(2) 0.0365(2) 0.0294(2) 0.00938(16) 0.00573(16) 0.01077(17)
C23 0.038(6) 0.035(5) 0.040(6) 0.000(4) 0.011(4) 0.014(4)
C24 0.030(5) 0.039(5) 0.042(6) 0.011(5) 0.010(4) 0.009(4)
N1 0.022(4) 0.038(4) 0.032(4) 0.009(3) 0.005(3) 0.010(3)
N2 0.028(4) 0.032(4) 0.033(4) 0.008(3) 0.009(3) 0.011(3)
C25 0.024(5) 0.040(5) 0.036(5) 0.013(4) 0.004(4) 0.012(4)
C26 0.023(5) 0.040(5) 0.035(5) 0.014(4) 0.006(4) 0.005(4)
C27 0.022(5) 0.054(6) 0.055(6) 0.019(5) 0.018(4) 0.012(4)
C28 0.018(5) 0.050(6) 0.038(5) 0.015(4) 0.003(4) 0.013(4)
C29 0.025(5) 0.036(5) 0.027(5) 0.001(4) -0.005(4) 0.006(4)
C30 0.032(5) 0.031(5) 0.028(5) 0.004(4) 0.008(4) 0.006(4)
C31 0.037(6) 0.057(6) 0.047(6) 0.024(5) 0.011(5) 0.023(5)
C32 0.055(7) 0.059(7) 0.053(7) 0.021(6) 0.004(6) 0.031(6)
C33 0.064(7) 0.056(6) 0.034(6) 0.027(5) 0.023(5) 0.027(6)
C34 0.056(6) 0.048(6) 0.034(5) 0.019(5) 0.023(5) 0.025(5)
Cu1 0.0217(5) 0.0341(6) 0.0414(6) 0.0099(5) 0.0113(5) 0.0092(5)
C35 0.028(5) 0.043(5) 0.033(5) 0.008(4) 0.012(4) 0.010(4)
C36 0.029(5) 0.039(6) 0.059(7) 0.007(5) 0.017(5) 0.010(4)
Si1 0.0408(18) 0.0454(18) 0.113(3) -0.0229(19) 0.0220(19) 0.0127(15)
C37 0.103(12) 0.066(10) 0.22(2) -0.041(11) -0.068(13) 0.060(9)
C38 0.077(11) 0.109(13) 0.195(19) -0.093(13) 0.072(12) -0.009(9)
C39 0.064(8) 0.058(8) 0.104(11) 0.000(7) 0.024(8) 0.015(7)
C40 0.036(5) 0.032(5) 0.038(5) 0.020(4) 0.013(4) 0.017(4)
C41 0.033(5) 0.034(5) 0.040(5) 0.012(4) 0.004(4) 0.013(4)
Si2 0.0277(14) 0.0378(15) 0.0490(17) 0.0067(13) 0.0000(12) 0.0022(12)
C42 0.056(8) 0.044(7) 0.105(11) -0.008(7) -0.018(7) 0.012(6)
C43 0.037(6) 0.083(9) 0.059(7) 0.018(6) -0.001(5) 0.013(6)
C44 0.029(6) 0.083(9) 0.069(8) 0.020(7) 0.014(5) -0.006(6)
Ti1 0.0197(8) 0.0341(9) 0.0380(9) 0.0094(7) 0.0085(7) 0.0090(7)
C45 0.021(5) 0.036(5) 0.044(6) 0.015(4) 0.012(4) 0.000(4)
C46 0.021(5) 0.050(6) 0.076(8) 0.020(6) 0.019(5) 0.014(5)
C47 0.065(8) 0.042(6) 0.072(8) 0.021(6) 0.056(7) 0.018(6)
C48 0.032(6) 0.074(8) 0.043(6) 0.009(6) 0.023(5) 0.001(5)
C49 0.025(5) 0.044(6) 0.038(5) 0.012(4) 0.015(4) 0.003(4)
Si3 0.0440(17) 0.0356(15) 0.0560(19) 0.0111(13) 0.0109(14) 0.0008(13)
C50 0.062(8) 0.060(8) 0.069(8) 0.004(6) 0.005(7) -0.009(6)
C51 0.079(8) 0.035(6) 0.081(9) 0.024(6) 0.026(7) 0.019(6)
C52 0.059(8) 0.058(8) 0.095(10) 0.025(7) 0.010(7) -0.009(6)
C53 0.032(5) 0.051(6) 0.050(6) 0.025(5) 0.010(5) 0.021(5)
C54 0.037(6) 0.069(7) 0.034(5) 0.023(5) 0.016(4) 0.026(5)
C55 0.042(6) 0.043(6) 0.043(6) 0.007(5) -0.007(5) 0.006(5)
C56 0.031(6) 0.061(7) 0.061(7) 0.027(6) -0.012(5) 0.003(5)
C57 0.031(5) 0.062(7) 0.060(7) 0.034(6) 0.009(5) 0.024(5)
Si4 0.0477(18) 0.0431(16) 0.064(2) 0.0237(15) 0.0161(15) 0.0173(14)
C58 0.085(9) 0.051(7) 0.067(8) 0.005(6) 0.021(7) 0.032(7)
C59 0.097(11) 0.063(8) 0.111(11) 0.049(8) 0.019(9) 0.039(8)
C60 0.046(7) 0.066(8) 0.069(8) 0.032(6) 0.017(6) 0.014(6)
C61 0.16(2) 0.082(14) 0.18(2) 0.029(14) 0.068(17) 0.068(14)
C62 0.17(2) 0.091(14) 0.15(2) 0.039(13) -0.003(17) 0.070(15)
C63 0.16(2) 0.15(2) 0.24(3) 0.10(2) 0.12(2) 0.12(2)
C64 0.16(2) 0.063(12) 0.46(5) 0.12(2) 0.13(3) 0.048(13)
C65 0.18(2) 0.098(16) 0.39(4) 0.11(2) 0.18(3) 0.087(17)
Fe2 0.0989(16) 0.0524(11) 0.1241(19) 0.0107(11) 0.0540(15) 0.0209(11)
C66 0.058(7) 0.060(7) 0.050(7) 0.017(5) 0.017(6) 0.023(6)
C67 0.049(7) 0.063(8) 0.071(8) 0.011(7) 0.011(6) 0.002(6)
C68 0.168(19) 0.080(12) 0.087(12) -0.021(10) 0.006(13) -0.015(12)
C69 0.18(2) 0.120(16) 0.073(12) -0.024(11) 0.052(13) 0.007(14)
C70 0.149(15) 0.062(9) 0.059(9) -0.009(7) 0.049(9) -0.002(9)
P2 0.0418(15) 0.0525(16) 0.0429(15) 0.0176(13) 0.0122(12) 0.0167(13)
C71 0.055(7) 0.059(7) 0.034(6) 0.023(5) 0.006(5) 0.022(5)
C72 0.069(8) 0.067(8) 0.081(9) 0.033(7) 0.014(7) 0.023(7)
C73 0.057(8) 0.104(11) 0.073(9) 0.068(9) -0.008(7) -0.002(8)
C74 0.113(12) 0.070(10) 0.104(12) 0.041(9) 0.056(10) 0.046(9)
C75 0.113(12) 0.083(10) 0.105(12) 0.045(9) 0.072(10) 0.063(9)
C76 0.103(10) 0.078(9) 0.058(8) 0.032(7) 0.036(7) 0.053(8)
C77 0.054(7) 0.067(8) 0.060(7) 0.029(6) 0.015(6) 0.023(6)
C78 0.058(8) 0.123(12) 0.079(10) 0.046(9) 0.030(7) 0.024(8)
C79 0.076(12) 0.184(19) 0.125(16) 0.072(14) 0.048(11) 0.041(12)
C80 0.067(12) 0.29(3) 0.16(2) 0.12(2) 0.069(14) 0.042(15)
C81 0.078(13) 0.20(2) 0.20(2) 0.090(19) 0.019(14) 0.057(14)
C82 0.049(8) 0.119(12) 0.095(11) 0.043(9) 0.007(7) 0.022(8)
Au2 0.0475(3) 0.0498(3) 0.0376(2) 0.01810(18) 0.00903(18) 0.01604(19)
C83 0.046(6) 0.039(6) 0.052(7) 0.016(5) 0.009(5) 0.014(5)
C84 0.044(6) 0.041(6) 0.037(6) 0.011(5) -0.001(5) 0.018(5)
N3 0.029(4) 0.056(5) 0.031(4) 0.016(4) 0.011(3) 0.020(4)
N4 0.024(4) 0.060(5) 0.049(5) 0.028(4) 0.017(4) 0.013(4)
C85 0.036(5) 0.049(6) 0.036(5) 0.017(4) 0.018(4) 0.018(5)
C86 0.039(6) 0.045(6) 0.041(6) 0.022(5) 0.010(4) 0.014(5)
C87 0.043(6) 0.088(9) 0.056(7) 0.028(6) 0.008(5) 0.036(6)
C88 0.028(5) 0.108(10) 0.049(7) 0.032(6) 0.009(5) 0.031(6)
C89 0.023(5) 0.051(6) 0.048(6) 0.023(5) 0.011(4) 0.011(4)
C90 0.022(5) 0.070(7) 0.056(7) 0.025(5) 0.019(5) 0.021(5)
C91 0.033(6) 0.115(11) 0.078(9) 0.050(8) 0.021(6) 0.034(7)
C92 0.049(8) 0.153(14) 0.091(10) 0.058(10) 0.046(7) 0.052(9)
C93 0.062(8) 0.131(12) 0.055(8) 0.057(8) 0.044(7) 0.035(8)
C94 0.052(7) 0.090(9) 0.043(6) 0.037(6) 0.013(5) 0.025(6)
Cu2 0.0218(5) 0.0387(6) 0.0364(6) 0.0159(5) 0.0073(5) 0.0112(5)
C95 0.034(5) 0.033(5) 0.044(6) 0.022(4) 0.012(4) 0.010(4)
C96 0.027(5) 0.035(5) 0.043(6) 0.016(4) 0.004(4) -0.003(4)
Si5 0.0304(15) 0.0491(17) 0.0538(18) 0.0169(14) -0.0080(13) -0.0066(13)
C97 0.026(7) 0.181(17) 0.106(12) 0.074(12) 0.005(7) -0.015(8)
C98 0.048(7) 0.061(7) 0.060(7) 0.026(6) -0.011(6) -0.007(6)
C99 0.069(9) 0.051(7) 0.097(10) 0.005(7) -0.028(8) -0.002(6)
C100 0.028(5) 0.024(4) 0.031(5) 0.005(4) 0.009(4) -0.002(4)
C101 0.033(5) 0.025(5) 0.042(6) 0.005(4) 0.003(4) 0.006(4)
Si6 0.061(2) 0.0352(15) 0.0590(19) 0.0074(14) 0.0259(16) 0.0212(14)
C102 0.085(9) 0.052(7) 0.086(10) 0.016(7) 0.001(8) 0.030(7)
C103 0.125(13) 0.046(8) 0.170(16) 0.011(9) 0.100(12) 0.030(8)
C104 0.097(10) 0.045(7) 0.067(8) -0.013(6) 0.021(7) 0.013(7)
Ti2 0.0195(8) 0.0295(8) 0.0312(9) 0.0053(7) 0.0013(6) 0.0069(6)
C105 0.038(6) 0.038(5) 0.045(6) 0.021(5) 0.007(5) 0.016(4)
C106 0.048(6) 0.051(6) 0.034(5) 0.008(5) 0.004(5) 0.025(5)
C107 0.049(6) 0.041(6) 0.030(5) 0.004(4) -0.007(5) 0.012(5)
C108 0.035(6) 0.070(8) 0.044(6) 0.015(6) -0.012(5) 0.018(5)
C109 0.038(6) 0.060(7) 0.046(6) 0.018(5) 0.007(5) 0.026(5)
Si7 0.0429(17) 0.0402(16) 0.0594(19) 0.0225(14) 0.0080(14) 0.0145(13)
C110 0.058(7) 0.035(6) 0.072(8) 0.001(5) 0.020(6) 0.016(5)
C111 0.048(7) 0.057(7) 0.087(9) 0.036(6) 0.015(6) 0.015(6)
C112 0.086(10) 0.073(9) 0.107(11) 0.050(8) 0.031(8) 0.031(8)
C113 0.036(5) 0.038(5) 0.045(6) 0.014(4) 0.017(5) 0.016(4)
C114 0.029(5) 0.072(8) 0.044(6) 0.020(5) 0.017(5) 0.022(5)
C115 0.044(6) 0.075(8) 0.025(5) -0.001(5) 0.004(5) 0.009(6)
C116 0.049(6) 0.038(6) 0.047(6) -0.003(5) 0.022(5) 0.012(5)
C117 0.027(5) 0.053(6) 0.037(5) 0.007(5) 0.011(4) 0.018(5)
Si8 0.061(2) 0.0425(17) 0.068(2) 0.0181(15) 0.0337(17) 0.0105(15)
C118 0.107(11) 0.051(8) 0.078(10) -0.016(7) 0.031(8) -0.019(7)
C119 0.080(9) 0.053(7) 0.088(10) 0.024(7) 0.031(8) 0.012(7)
C120 0.095(10) 0.056(8) 0.137(13) 0.040(8) 0.080(10) 0.038(7)
P3 0.0269(13) 0.0522(16) 0.0507(16) 0.0167(13) 0.0106(12) 0.0150(12)
F1 0.034(3) 0.111(6) 0.091(5) 0.065(4) 0.022(3) 0.019(4)
F2 0.040(4) 0.180(8) 0.054(4) 0.005(5) 0.005(3) 0.042(5)
F3 0.071(5) 0.065(4) 0.134(7) 0.027(4) 0.020(5) 0.043(4)
F4 0.047(4) 0.097(5) 0.100(5) 0.051(4) 0.044(4) 0.020(4)
F5 0.065(5) 0.064(4) 0.141(7) 0.008(4) 0.032(5) 0.035(4)
F6 0.061(4) 0.124(6) 0.051(4) 0.012(4) -0.001(3) 0.034(4)
P4 0.0357(18) 0.126(3) 0.078(3) 0.020(2) 0.0048(17) 0.034(2)
F7 0.059(5) 0.311(15) 0.116(7) 0.086(9) 0.045(5) 0.065(7)
F8 0.150(9) 0.195(11) 0.142(9) 0.025(8) -0.006(7) 0.126(9)
F9 0.055(5) 0.250(12) 0.092(6) 0.005(7) -0.004(5) 0.051(6)
F10 0.048(4) 0.181(9) 0.102(6) 0.068(6) 0.019(4) 0.029(5)
F11 0.064(6) 0.103(7) 0.262(13) 0.035(8) 0.019(7) 0.028(5)
F12 0.079(5) 0.158(8) 0.073(5) 0.015(5) 0.003(4) 0.040(5)

loop_
_atom_type_symbol
_atom_type_description
_atom_type_scat_dispersion_real
_atom_type_scat_dispersion_imag
_atom_type_scat_source
C C 0.0033 0.0016 'International Tables Vol C Tables 4.2.6.8 and 6.1.1.4'
H H 0.0000 0.0000 'International Tables Vol C Tables 4.2.6.8 and 6.1.1.4'
N N 0.0061 0.0033 'International Tables Vol C Tables 4.2.6.8 and 6.1.1.4'
Si Si 0.0817 0.0704 'International Tables Vol C Tables 4.2.6.8 and 6.1.1.4'
P P 0.1023 0.0942 'International Tables Vol C Tables 4.2.6.8 and 6.1.1.4'
Ti Ti 0.2776 0.4457 'International Tables Vol C Tables 4.2.6.8 and 6.1.1.4'
Fe Fe 0.3463 0.8444 'International Tables Vol C Tables 4.2.6.8 and 6.1.1.4'
Cu Cu 0.3201 1.2651 'International Tables Vol C Tables 4.2.6.8 and 6.1.1.4'
Au Au -2.0133 8.8022 'International Tables Vol C Tables 4.2.6.8 and 6.1.1.4'
F F 0.0171 0.0103 'International Tables Vol C Tables 4.2.6.8 and 6.1.1.4'

loop_
_geom_angle_atom_site_label_1
_geom_angle_atom_site_label_2
_geom_angle_atom_site_label_3
_geom_angle
C5 C1 C2 108.0
C5 C1 Fe1 69.1(5)
C2 C1 Fe1 69.7(5)
C3 C2 C1 108.0
C3 C2 Fe1 69.2(5)
C1 C2 Fe1 69.5(5)
C2 C3 C4 108.0
C2 C3 Fe1 70.0(5)
C4 C3 Fe1 69.2(5)
C5 C4 C3 108.0
C5 C4 Fe1 69.7(5)
C3 C4 Fe1 69.8(5)
C1 C5 C4 108.0
C1 C5 Fe1 70.0(5)
C4 C5 Fe1 69.3(5)
C8 Fe1 C7 38.2(6)
C8 Fe1 C6 64.2(7)
C7 Fe1 C6 39.0(5)
C8 Fe1 C4 122.8(8)
C7 Fe1 C4 102.0(6)
C6 Fe1 C4 114.5(7)
C8 Fe1 C5 105.7(6)
C7 Fe1 C5 112.5(9)
C6 Fe1 C5 145.9(10)
C4 Fe1 C5 41.0(2)
C8 Fe1 C3 160.5(11)
C7 Fe1 C3 125.0(9)
C6 Fe1 C3 109.1(6)
C4 Fe1 C3 41.0(2)
C5 Fe1 C3 68.9(2)
C8 Fe1 C1 120.3(10)
C7 Fe1 C1 148.3(11)
C6 Fe1 C1 172.5(11)
C4 Fe1 C1 68.9(2)
C5 Fe1 C1 40.9(2)
C3 Fe1 C1 68.7(2)
C8 Fe1 C10 69.2(5)
C7 Fe1 C10 69.6(6)
C6 Fe1 C10 41.0(4)
C4 Fe1 C10 149.4(10)
C5 Fe1 C10 169.6(10)
C3 Fe1 C10 118.9(7)
C1 Fe1 C10 133.1(9)
C8 Fe1 C9 45.1(6)
C7 Fe1 C9 71.3(6)
C6 Fe1 C9 67.9(5)
C4 Fe1 C9 166.7(10)
C5 Fe1 C9 129.9(9)
C3 Fe1 C9 152.1(9)
C1 Fe1 C9 110.5(6)
C10 Fe1 C9 40.1(5)
C8 Fe1 C2 156.5(12)
C7 Fe1 C2 165.3(10)
C6 Fe1 C2 133.1(9)
C4 Fe1 C2 68.8(3)
C5 Fe1 C2 68.7(2)
C3 Fe1 C2 40.8(2)
C1 Fe1 C2 40.7(2)
C10 Fe1 C2 112.1(5)
C9 Fe1 C2 120.0(7)
C7 C6 C10 113.4(12)
C7 C6 Fe1 70.3(9)
C10 C6 Fe1 70.6(6)
C8 C7 C6 107.2(14)
C8 C7 Fe1 70.8(10)
C6 C7 Fe1 70.8(8)
C7 C8 C9 110.6(14)
C7 C8 Fe1 71.0(10)
C9 C8 Fe1 68.7(7)
C10 C9 C8 102.0(13)
C10 C9 Fe1 69.9(7)
C8 C9 Fe1 66.1(7)
C9 C10 C6 106.6(11)
C9 C10 P1 124.0(9)
C6 C10 P1 129.4(9)
C9 C10 Fe1 69.9(7)
C6 C10 Fe1 68.4(6)
P1 C10 Fe1 128.4(5)
C10 P1 C11 104.8(4)
C10 P1 C17 105.2(5)
C11 P1 C17 105.5(4)
C10 P1 Au1 117.3(4)
C11 P1 Au1 112.0(3)
C17 P1 Au1 111.1(3)
C12 C11 C16 118.2(9)
C12 C11 P1 122.9(8)
C16 C11 P1 118.9(7)
C11 C12 C13 119.5(10)
C14 C13 C12 121.5(10)
C13 C14 C15 118.4(10)
C16 C15 C14 120.9(11)
C15 C16 C11 121.5(10)
C18 C17 C22 118.4(10)
C18 C17 P1 120.9(9)
C22 C17 P1 120.7(8)
C17 C18 C19 121.7(12)
C20 C19 C18 120.6(13)
C19 C20 C21 120.9(13)
C20 C21 C22 117.9(13)
C17 C22 C21 120.5(11)
C23 Au1 P1 175.7(3)
C24 C23 Au1 174.0(8)
C23 C24 C26 177.7(11)
C25 N1 C29 119.1(7)
C25 N1 Cu1 125.2(6)
C29 N1 Cu1 115.7(6)
C34 N2 C30 117.9(7)
C34 N2 Cu1 126.3(6)
C30 N2 Cu1 115.7(5)
N1 C25 C26 124.5(8)
C24 C26 C27 124.3(8)
C24 C26 C25 121.1(8)
C27 C26 C25 114.6(8)
C28 C27 C26 120.3(8)
C29 C28 C27 120.6(8)
N1 C29 C28 120.9(8)
N1 C29 C30 114.4(7)
C28 C29 C30 124.7(8)
N2 C30 C31 119.9(8)
N2 C30 C29 116.4(7)
C31 C30 C29 123.8(8)
C32 C31 C30 119.8(9)
C33 C32 C31 119.8(9)
C32 C33 C34 118.4(9)
N2 C34 C33 124.1(9)
N2 Cu1 C40 128.4(3)
N2 Cu1 C35 123.0(3)
C40 Cu1 C35 91.2(4)
N2 Cu1 N1 77.7(3)
C40 Cu1 N1 118.2(3)
C35 Cu1 N1 122.1(3)
N2 Cu1 C41 101.5(3)
C40 Cu1 C41 33.0(3)
C35 Cu1 C41 124.2(3)
N1 Cu1 C41 97.2(3)
N2 Cu1 C36 97.0(3)
C40 Cu1 C36 124.3(4)
C35 Cu1 C36 33.1(3)
N1 Cu1 C36 99.6(3)
C41 Cu1 C36 157.3(3)
N2 Cu1 Ti1 145.6(2)
C40 Cu1 Ti1 45.8(3)
C35 Cu1 Ti1 45.4(2)
N1 Cu1 Ti1 136.75(19)
C41 Cu1 Ti1 78.8(2)
C36 Cu1 Ti1 78.5(2)
C36 C35 Cu1 78.3(6)
C36 C35 Ti1 167.5(8)
Cu1 C35 Ti1 89.2(4)
C35 C36 Si1 161.8(9)
C35 C36 Cu1 68.6(6)
Si1 C36 Cu1 129.6(5)
C36 Si1 C38 110.6(6)
C36 Si1 C39 106.1(5)
C38 Si1 C39 109.6(7)
C36 Si1 C37 109.5(6)
C38 Si1 C37 110.2(9)
C39 Si1 C37 110.8(7)
C41 C40 Cu1 78.3(6)
C41 C40 Ti1 166.7(7)
Cu1 C40 Ti1 89.2(3)
C40 C41 Si2 162.6(8)
C40 C41 Cu1 68.7(6)
Si2 C41 Cu1 127.6(4)
C41 Si2 C44 110.0(5)
C41 Si2 C43 109.3(5)
C44 Si2 C43 110.1(5)
C41 Si2 C42 107.6(5)
C44 Si2 C42 111.5(6)
C43 Si2 C42 108.3(6)
C35 Ti1 C40 90.3(3)
C35 Ti1 C47 135.7(4)
C40 Ti1 C47 96.6(4)
C35 Ti1 C57 133.9(4)
C40 Ti1 C57 110.8(3)
C47 Ti1 C57 83.7(4)
C35 Ti1 C56 103.4(4)
C40 Ti1 C56 138.6(3)
C47 Ti1 C56 99.7(4)
C57 Ti1 C56 35.3(4)
C35 Ti1 C55 76.8(3)
C40 Ti1 C55 118.4(3)
C47 Ti1 C55 133.8(4)
C57 Ti1 C55 57.1(4)
C56 Ti1 C55 34.1(3)
C35 Ti1 C54 85.4(3)
C40 Ti1 C54 86.4(3)
C47 Ti1 C54 138.5(4)
C57 Ti1 C54 57.1(3)
C56 Ti1 C54 56.8(4)
C55 Ti1 C54 33.5(3)
C35 Ti1 C48 109.1(4)
C40 Ti1 C48 73.2(3)
C47 Ti1 C48 35.0(4)
C57 Ti1 C48 116.0(4)
C56 Ti1 C48 134.1(4)
C55 Ti1 C48 167.6(4)
C54 Ti1 C48 154.6(4)
C35 Ti1 C46 115.7(3)
C40 Ti1 C46 129.0(4)
C47 Ti1 C46 34.1(4)
C57 Ti1 C46 82.7(3)
C56 Ti1 C46 79.7(4)
C55 Ti1 C46 110.3(4)
C54 Ti1 C46 135.6(3)
C48 Ti1 C46 57.4(4)
C35 Ti1 C49 79.6(3)
C40 Ti1 C49 90.3(3)
C47 Ti1 C49 56.8(3)
C57 Ti1 C49 137.5(3)
C56 Ti1 C49 130.2(3)
C55 Ti1 C49 142.4(3)
C54 Ti1 C49 164.6(3)
C48 Ti1 C49 34.4(3)
C46 Ti1 C49 56.1(3)
C35 Ti1 C45 82.7(3)
C40 Ti1 C45 124.7(3)
C47 Ti1 C45 57.6(3)
C57 Ti1 C45 113.0(3)
C56 Ti1 C45 96.0(3)
C55 Ti1 C45 113.1(3)
C54 Ti1 C45 146.6(4)
C48 Ti1 C45 58.2(3)
C46 Ti1 C45 34.3(3)
C49 Ti1 C45 34.4(3)
C35 Ti1 C53 119.6(3)
C40 Ti1 C53 80.8(3)
C47 Ti1 C53 104.7(3)
C57 Ti1 C53 34.9(3)
C56 Ti1 C53 58.3(3)
C55 Ti1 C53 57.3(3)
C54 Ti1 C53 34.7(3)
C48 Ti1 C53 124.4(4)
C46 Ti1 C53 115.8(3)
C49 Ti1 C53 158.7(3)
C45 Ti1 C53 147.9(3)
C46 C45 C49 105.6(8)
C46 C45 Si3 127.7(7)
C49 C45 Si3 125.9(7)
C46 C45 Ti1 72.6(5)
C49 C45 Ti1 72.8(5)
Si3 C45 Ti1 127.2(5)
C47 C46 C45 109.3(9)
C47 C46 Ti1 71.0(5)
C45 C46 Ti1 73.1(5)
C46 C47 C48 109.3(9)
C46 C47 Ti1 74.9(6)
C48 C47 Ti1 74.2(6)
C49 C48 C47 105.2(9)
C49 C48 Ti1 73.2(6)
C47 C48 Ti1 70.8(6)
C48 C49 C45 110.5(9)
C48 C49 Ti1 72.4(5)
C45 C49 Ti1 72.8(5)
C50 Si3 C52 109.2(6)
C50 Si3 C51 110.6(6)
C52 Si3 C51 111.2(5)
C50 Si3 C45 111.1(5)
C52 Si3 C45 107.3(5)
C51 Si3 C45 107.4(5)
C54 C53 C57 104.1(9)
C54 C53 Si4 129.6(7)
C57 C53 Si4 125.8(8)
C54 C53 Ti1 70.9(5)
C57 C53 Ti1 69.7(5)
Si4 C53 Ti1 129.6(5)
C55 C54 C53 110.3(9)
C55 C54 Ti1 73.2(6)
C53 C54 Ti1 74.4(5)
C54 C55 C56 109.5(9)
C54 C55 Ti1 73.3(5)
C56 C55 Ti1 72.3(6)
C55 C56 C57 106.9(9)
C55 C56 Ti1 73.6(6)
C57 C56 Ti1 72.0(5)
C56 C57 C53 109.1(9)
C56 C57 Ti1 72.7(5)
C53 C57 Ti1 75.3(5)
C58 Si4 C60 112.9(6)
C58 Si4 C59 109.0(6)
C60 Si4 C59 111.1(6)
C58 Si4 C53 110.0(5)
C60 Si4 C53 109.0(5)
C59 Si4 C53 104.5(5)
C65 C61 C62 108(2)
C65 C61 Fe2 69.7(14)
C62 C61 Fe2 70.1(11)
C63 C62 C61 109(2)
C63 C62 Fe2 67.8(13)
C61 C62 Fe2 67.2(12)
C62 C63 C64 104.8(19)
C62 C63 Fe2 71.7(12)
C64 C63 Fe2 66.8(13)
C63 C64 C65 109(2)
C63 C64 Fe2 71.0(11)
C65 C64 Fe2 69.3(10)
C61 C65 C64 109(3)
C61 C65 Fe2 72.3(12)
C64 C65 Fe2 66.7(10)
C68 Fe2 C64 108.2(10)
C68 Fe2 C66 69.2(6)
C64 Fe2 C66 169.6(10)
C68 Fe2 C65 130.2(11)
C64 Fe2 C65 44.0(8)
C66 Fe2 C65 145.3(7)
C68 Fe2 C67 41.5(6)
C64 Fe2 C67 129.9(8)
C66 Fe2 C67 41.6(4)
C65 Fe2 C67 170.9(10)
C68 Fe2 C63 117.3(10)
C64 Fe2 C63 42.3(10)
C66 Fe2 C63 129.2(8)
C65 Fe2 C63 72.4(9)
C67 Fe2 C63 107.2(6)
C68 Fe2 C70 67.0(7)
C64 Fe2 C70 147.6(11)
C66 Fe2 C70 41.6(4)
C65 Fe2 C70 112.9(8)
C67 Fe2 C70 69.0(6)
C63 Fe2 C70 169.4(10)
C68 Fe2 C61 164.8(9)
C64 Fe2 C61 69.6(9)
C66 Fe2 C61 115.7(7)
C65 Fe2 C61 38.0(9)
C67 Fe2 C61 150.9(7)
C63 Fe2 C61 71.8(8)
C70 Fe2 C61 106.4(8)
C68 Fe2 C69 41.1(7)
C64 Fe2 C69 116.5(12)
C66 Fe2 C69 68.6(6)
C65 Fe2 C69 106.0(11)
C67 Fe2 C69 69.7(7)
C63 Fe2 C69 150.9(11)
C70 Fe2 C69 38.3(6)
C61 Fe2 C69 125.4(9)
C68 Fe2 C62 151.6(10)
C64 Fe2 C62 68.1(11)
C66 Fe2 C62 109.2(6)
C65 Fe2 C62 67.9(11)
C67 Fe2 C62 118.0(8)
C63 Fe2 C62 40.5(8)
C70 Fe2 C62 131.6(8)
C61 Fe2 C62 42.7(8)
C69 Fe2 C62 166.7(10)
C67 C66 C70 106.8(11)
C67 C66 P2 123.4(9)
C70 C66 P2 129.7(10)
C67 C66 Fe2 69.6(7)
C70 C66 Fe2 70.6(7)
P2 C66 Fe2 125.9(6)
C68 C67 C66 104.7(12)
C68 C67 Fe2 66.6(10)
C66 C67 Fe2 68.8(6)
C67 C68 C69 111.4(15)
C67 C68 Fe2 71.9(9)
C69 C68 Fe2 73.4(13)
C70 C69 C68 106.4(14)
C70 C69 Fe2 70.5(10)
C68 C69 Fe2 65.5(11)
C69 C70 C66 110.5(14)
C69 C70 Fe2 71.1(10)
C66 C70 Fe2 67.9(7)
C66 P2 C71 106.0(5)
C66 P2 C77 104.8(5)
C71 P2 C77 106.4(5)
C66 P2 Au2 109.0(4)
C71 P2 Au2 114.7(3)
C77 P2 Au2 115.2(4)
C76 C71 C72 119.0(10)
C76 C71 P2 119.6(8)
C72 C71 P2 121.3(9)
C71 C72 C73 117.7(12)
C74 C73 C72 122.7(12)
C75 C74 C73 116.2(13)
C74 C75 C76 123.9(13)
C71 C76 C75 120.5(12)
C78 C77 C82 119.4(12)
C78 C77 P2 123.1(9)
C82 C77 P2 117.5(9)
C77 C78 C79 122.8(14)
C80 C79 C78 117.7(15)
C81 C80 C79 122.0(17)
C80 C81 C82 120.9(19)
C77 C82 C81 116.9(14)
C83 Au2 P2 175.4(3)
C84 C83 Au2 178.4(10)
C83 C84 C86 176.3(10)
C85 N3 C89 120.2(7)
C85 N3 Cu2 125.1(6)
C89 N3 Cu2 114.6(6)
C90 N4 C94 117.7(8)
C90 N4 Cu2 116.5(6)
C94 N4 Cu2 125.8(6)
N3 C85 C86 122.5(8)
C87 C86 C85 117.7(8)
C87 C86 C84 123.3(9)
C85 C86 C84 119.0(8)
C88 C87 C86 118.5(9)
C87 C88 C89 122.5(9)
N3 C89 C88 118.5(8)
N3 C89 C90 116.1(7)
C88 C89 C90 125.4(8)
N4 C90 C91 121.4(9)
N4 C90 C89 115.5(7)
C91 C90 C89 123.1(9)
C92 C91 C90 119.3(10)
C93 C92 C91 119.7(10)
C92 C93 C94 119.6(10)
C93 C94 N4 122.2(10)
C95 Cu2 N4 124.6(3)
C95 Cu2 C100 90.3(3)
N4 Cu2 C100 126.7(3)
C95 Cu2 N3 122.6(3)
N4 Cu2 N3 77.4(3)
C100 Cu2 N3 119.4(3)
C95 Cu2 C96 33.7(3)
N4 Cu2 C96 100.0(3)
C100 Cu2 C96 123.8(3)
N3 Cu2 C96 97.8(3)
C95 Cu2 C101 124.0(3)
N4 Cu2 C101 98.9(3)
C100 Cu2 C101 33.8(3)
N3 Cu2 C101 97.9(3)
C96 Cu2 C101 157.6(3)
C95 Cu2 Ti2 45.1(3)
N4 Cu2 Ti2 145.9(2)
C100 Cu2 Ti2 45.2(2)
N3 Cu2 Ti2 136.74(19)
C96 Cu2 Ti2 78.7(2)
C101 Cu2 Ti2 79.0(2)
C96 C95 Cu2 78.0(6)
C96 C95 Ti2 166.8(7)
Cu2 C95 Ti2 90.4(4)
C95 C96 Si5 160.0(9)
C95 C96 Cu2 68.3(6)
Si5 C96 Cu2 131.3(5)
C98 Si5 C99 112.2(6)
C98 Si5 C96 108.2(4)
C99 Si5 C96 106.0(5)
C98 Si5 C97 108.6(6)
C99 Si5 C97 113.3(7)
C96 Si5 C97 108.4(6)
C101 C100 Ti2 165.5(7)
C101 C100 Cu2 76.7(6)
Ti2 C100 Cu2 89.5(3)
C100 C101 Si6 159.9(8)
C100 C101 Cu2 69.5(5)
Si6 C101 Cu2 130.6(5)
C104 Si6 C102 109.5(6)
C104 Si6 C103 108.5(7)
C102 Si6 C103 110.2(7)
C104 Si6 C101 106.7(5)
C102 Si6 C101 109.3(5)
C103 Si6 C101 112.5(5)
C95 Ti2 C100 89.8(3)
C95 Ti2 C116 96.9(4)
C100 Ti2 C116 137.7(3)
C95 Ti2 C108 138.9(4)
C100 Ti2 C108 102.0(4)
C116 Ti2 C108 100.0(4)
C95 Ti2 C109 112.5(3)
C100 Ti2 C109 132.4(3)
C116 Ti2 C109 83.0(4)
C108 Ti2 C109 34.8(3)
C95 Ti2 C114 90.7(3)
C100 Ti2 C114 81.0(3)
C116 Ti2 C114 57.3(4)
C108 Ti2 C114 129.8(4)
C109 Ti2 C114 136.7(3)
C95 Ti2 C106 84.5(3)
C100 Ti2 C106 85.9(3)
C116 Ti2 C106 136.3(3)
C108 Ti2 C106 57.7(4)
C109 Ti2 C106 57.0(3)
C114 Ti2 C106 166.0(3)
C95 Ti2 C117 130.2(3)
C100 Ti2 C117 116.5(3)
C116 Ti2 C117 35.2(3)
C108 Ti2 C117 79.2(4)
C109 Ti2 C117 81.4(3)
C114 Ti2 C117 56.4(3)
C106 Ti2 C117 135.4(3)
C95 Ti2 C107 117.0(3)
C100 Ti2 C107 74.8(3)
C116 Ti2 C107 134.8(4)
C108 Ti2 C107 34.9(3)
C109 Ti2 C107 57.6(3)
C114 Ti2 C107 142.5(4)
C106 Ti2 C107 34.9(3)
C117 Ti2 C107 110.7(3)
C95 Ti2 C115 74.6(4)
C100 Ti2 C115 110.1(4)
C116 Ti2 C115 34.9(3)
C108 Ti2 C115 133.8(4)
C109 Ti2 C115 116.1(4)
C114 Ti2 C115 33.7(3)
C106 Ti2 C115 153.2(4)
C117 Ti2 C115 57.2(3)
C107 Ti2 C115 167.9(4)
C95 Ti2 C113 125.4(3)
C100 Ti2 C113 83.5(3)
C116 Ti2 C113 58.7(3)
C108 Ti2 C113 95.2(4)
C109 Ti2 C113 111.6(3)
C114 Ti2 C113 34.8(3)
C106 Ti2 C113 148.0(3)
C117 Ti2 C113 34.4(3)
C107 Ti2 C113 113.1(3)
C115 Ti2 C113 57.9(4)
C95 Ti2 C105 80.9(3)
C100 Ti2 C105 120.2(3)
C116 Ti2 C105 102.2(3)
C108 Ti2 C105 59.0(3)
C109 Ti2 C105 35.3(3)
C114 Ti2 C105 156.9(4)
C106 Ti2 C105 34.7(3)
C117 Ti2 C105 114.1(3)
C107 Ti2 C105 58.8(3)
C115 Ti2 C105 123.3(4)
C113 Ti2 C105 146.6(3)
C106 C105 C109 103.6(8)
C106 C105 Si7 128.7(7)
C109 C105 Si7 127.2(7)
C106 C105 Ti2 71.1(5)
C109 C105 Ti2 70.2(5)
Si7 C105 Ti2 129.1(5)
C107 C106 C105 111.1(9)
C107 C106 Ti2 72.7(5)
C105 C106 Ti2 74.3(5)
C108 C107 C106 106.7(9)
C108 C107 Ti2 71.4(5)
C106 C107 Ti2 72.4(5)
C109 C108 C107 107.9(9)
C109 C108 Ti2 73.0(5)
C107 C108 Ti2 73.7(5)
C108 C109 C105 110.7(9)
C108 C109 Ti2 72.2(5)
C105 C109 Ti2 74.6(5)
C110 Si7 C112 107.6(6)
C110 Si7 C105 109.3(5)
C112 Si7 C105 107.2(5)
C110 Si7 C111 115.7(5)
C112 Si7 C111 107.6(5)
C105 Si7 C111 109.0(5)
C117 C113 C114 104.5(8)
C117 C113 Si8 126.8(7)
C114 C113 Si8 127.9(7)
C117 C113 Ti2 72.0(5)
C114 C113 Ti2 71.4(5)
Si8 C113 Ti2 128.3(5)
C115 C114 C113 111.3(9)
C115 C114 Ti2 73.8(6)
C113 C114 Ti2 73.9(5)
C114 C115 C116 107.6(9)
C114 C115 Ti2 72.4(6)
C116 C115 Ti2 71.0(5)
C115 C116 C117 106.6(9)
C115 C116 Ti2 74.1(5)
C117 C116 Ti2 73.8(5)
C113 C117 C116 109.9(8)
C113 C117 Ti2 73.6(5)
C116 C117 Ti2 71.0(5)
C118 Si8 C113 112.3(5)
C118 Si8 C120 109.1(7)
C113 Si8 C120 108.0(5)
C118 Si8 C119 111.9(6)
C113 Si8 C119 105.2(5)
C120 Si8 C119 110.2(6)
F6 P3 F3 92.3(4)
F6 P3 F5 87.6(4)
F3 P3 F5 179.9(5)
F6 P3 F4 90.8(4)
F3 P3 F4 88.5(4)
F5 P3 F4 91.4(4)
F6 P3 F2 178.6(4)
F3 P3 F2 87.7(4)
F5 P3 F2 92.4(5)
F4 P3 F2 90.6(4)
F6 P3 F1 89.8(4)
F3 P3 F1 91.0(4)
F5 P3 F1 89.0(4)
F4 P3 F1 179.3(4)
F2 P3 F1 88.8(4)
F11 P4 F12 86.6(6)
F11 P4 F7 90.1(6)
F12 P4 F7 93.3(5)
F11 P4 F8 178.1(7)
F12 P4 F8 91.5(6)
F7 P4 F8 89.5(6)
F11 P4 F9 97.2(6)
F12 P4 F9 174.3(6)
F7 P4 F9 90.8(5)
F8 P4 F9 84.6(6)
F11 P4 F10 90.4(5)
F12 P4 F10 88.7(5)
F7 P4 F10 178.0(5)
F8 P4 F10 90.0(6)
F9 P4 F10 87.2(5)

loop_
_geom_bond_atom_site_label_1
_geom_bond_atom_site_label_2
_geom_bond_distance
C1 C5 1.4200
C1 C2 1.4200
C1 Fe1 2.039(13)
C2 C3 1.4200
C2 Fe1 2.042(11)
C3 C4 1.4200
C3 Fe1 2.032(13)
C4 C5 1.4200
C4 Fe1 2.023(12)
C5 Fe1 2.028(12)
Fe1 C8 2.004(14)
Fe1 C7 2.006(16)
Fe1 C6 2.013(11)
Fe1 C10 2.041(10)
Fe1 C9 2.042(13)
C6 C7 1.341(18)
C6 C10 1.421(14)
C7 C8 1.31(2)
C8 C9 1.553(19)
C9 C10 1.401(16)
C10 P1 1.755(11)
P1 C11 1.816(9)
P1 C17 1.816(10)
P1 Au1 2.268(2)
C11 C12 1.374(12)
C11 C16 1.395(13)
C12 C13 1.388(14)
C13 C14 1.368(16)
C14 C15 1.375(15)
C15 C16 1.344(13)
C17 C18 1.345(14)
C17 C22 1.384(14)
C18 C19 1.382(16)
C19 C20 1.329(19)
C20 C21 1.381(19)
C21 C22 1.419(16)
Au1 C23 2.007(10)
C23 C24 1.191(12)
C24 C26 1.401(12)
N1 C25 1.319(10)
N1 C29 1.363(10)
N1 Cu1 2.109(7)
N2 C34 1.342(10)
N2 C30 1.356(10)
N2 Cu1 2.082(7)
C25 C26 1.420(12)
C26 C27 1.417(12)
C27 C28 1.377(12)
C28 C29 1.364(12)
C29 C30 1.462(12)
C30 C31 1.395(12)
C31 C32 1.384(13)
C32 C33 1.340(14)
C33 C34 1.368(13)
Cu1 C40 2.090(8)
Cu1 C35 2.104(9)
Cu1 C41 2.197(9)
Cu1 C36 2.214(10)
Cu1 Ti1 2.9562(17)
C35 C36 1.234(12)
C35 Ti1 2.106(9)
C36 Si1 1.835(9)
Si1 C38 1.847(15)
Si1 C39 1.866(13)
Si1 C37 1.875(17)
C40 C41 1.223(12)
C40 Ti1 2.120(9)
C41 Si2 1.843(10)
Si2 C44 1.865(11)
Si2 C43 1.876(11)
Si2 C42 1.878(11)
Ti1 C47 2.337(9)
Ti1 C57 2.347(9)
Ti1 C56 2.357(9)
Ti1 C55 2.373(10)
Ti1 C54 2.374(9)
Ti1 C48 2.381(10)
Ti1 C46 2.387(9)
Ti1 C49 2.393(9)
Ti1 C45 2.393(8)
Ti1 C53 2.420(9)
C45 C46 1.408(12)
C45 C49 1.415(12)
C45 Si3 1.870(9)
C46 C47 1.386(15)
C47 C48 1.420(15)
C48 C49 1.413(14)
Si3 C50 1.845(12)
Si3 C52 1.862(12)
Si3 C51 1.868(11)
C53 C54 1.431(13)
C53 C57 1.433(13)
C53 Si4 1.874(10)
C54 C55 1.368(13)
C55 C56 1.386(14)
C56 C57 1.425(14)
Si4 C58 1.847(11)
Si4 C60 1.849(11)
Si4 C59 1.865(11)
C61 C65 1.32(3)
C61 C62 1.50(3)
C61 Fe2 2.04(2)
C62 C63 1.42(3)
C62 Fe2 2.08(2)
C63 C64 1.44(3)
C63 Fe2 2.03(2)
C64 C65 1.49(3)
C64 Fe2 1.970(17)
C65 Fe2 2.006(18)
Fe2 C68 1.94(2)
Fe2 C66 2.000(11)
Fe2 C67 2.010(12)
Fe2 C70 2.036(14)
Fe2 C69 2.043(19)
C66 C67 1.424(15)
C66 C70 1.432(15)
C66 P2 1.773(11)
C67 C68 1.401(18)
C68 C69 1.40(2)
C69 C70 1.34(2)
P2 C71 1.816(10)
P2 C77 1.816(11)
P2 Au2 2.275(3)
C71 C76 1.362(15)
C71 C72 1.364(15)
C72 C73 1.460(16)
C73 C74 1.345(18)
C74 C75 1.340(18)
C75 C76 1.385(16)
C77 C78 1.366(15)
C77 C82 1.377(16)
C78 C79 1.397(18)
C79 C80 1.37(2)
C80 C81 1.31(2)
C81 C82 1.48(2)
Au2 C83 1.984(10)
C83 C84 1.219(13)
C84 C86 1.425(13)
N3 C85 1.343(11)
N3 C89 1.350(11)
N3 Cu2 2.131(7)
N4 C90 1.354(11)
N4 C94 1.378(12)
N4 Cu2 2.079(7)
C85 C86 1.398(12)
C86 C87 1.386(13)
C87 C88 1.369(14)
C88 C89 1.385(12)
C89 C90 1.457(13)
C90 C91 1.397(13)
C91 C92 1.380(16)
C92 C93 1.360(16)
C93 C94 1.371(14)
Cu2 C95 2.066(9)
Cu2 C100 2.093(8)
Cu2 C96 2.174(9)
Cu2 C101 2.175(9)
Cu2 Ti2 2.9470(17)
C95 C96 1.233(12)
C95 Ti2 2.087(9)
C96 Si5 1.865(9)
Si5 C98 1.829(10)
Si5 C99 1.851(12)
Si5 C97 1.894(13)
C100 C101 1.244(12)
C100 Ti2 2.092(9)
C101 Si6 1.845(9)
Si6 C104 1.811(12)
Si6 C102 1.840(12)
Si6 C103 1.841(13)
Ti2 C116 2.339(9)
Ti2 C108 2.348(9)
Ti2 C109 2.358(9)
Ti2 C114 2.362(10)
Ti2 C106 2.374(9)
Ti2 C117 2.375(9)
Ti2 C107 2.378(9)
Ti2 C115 2.380(9)
Ti2 C113 2.395(9)
Ti2 C105 2.416(8)
C105 C106 1.427(13)
C105 C109 1.447(13)
C105 Si7 1.865(10)
C106 C107 1.426(13)
C107 C108 1.416(14)
C108 C109 1.406(14)
Si7 C110 1.831(11)
Si7 C112 1.837(12)
Si7 C111 1.877(11)
C113 C117 1.411(12)
C113 C114 1.421(13)
C113 Si8 1.868(10)
C114 C115 1.376(14)
C115 C116 1.417(14)
C116 C117 1.424(13)
Si8 C118 1.853(13)
Si8 C120 1.872(12)
Si8 C119 1.876(12)
P3 F6 1.562(7)
P3 F3 1.562(6)
P3 F5 1.571(6)
P3 F4 1.586(6)
P3 F2 1.587(7)
P3 F1 1.589(6)
P4 F11 1.546(9)
P4 F12 1.549(8)
P4 F7 1.555(9)
P4 F8 1.565(10)
P4 F9 1.569(9)
P4 F10 1.602(8)

loop_
_geom_torsion_atom_site_label_1
_geom_torsion_atom_site_label_2
_geom_torsion_atom_site_label_3
_geom_torsion_atom_site_label_4
_geom_torsion
C5 C1 C2 C3 0.0
Fe1 C1 C2 C3 -58.7(5)
C5 C1 C2 Fe1 58.7(5)
C1 C2 C3 C4 0.0
Fe1 C2 C3 C4 -58.9(5)
C1 C2 C3 Fe1 58.9(5)
C2 C3 C4 C5 0.0
Fe1 C3 C4 C5 -59.4(5)
C2 C3 C4 Fe1 59.4(5)
C2 C1 C5 C4 0.0
Fe1 C1 C5 C4 59.1(5)
C2 C1 C5 Fe1 -59.1(5)
C3 C4 C5 C1 0.0
Fe1 C4 C5 C1 -59.5(5)
C3 C4 C5 Fe1 59.5(5)
C5 C4 Fe1 C8 -75.5(12)
C3 C4 Fe1 C8 165.4(12)
C5 C4 Fe1 C7 -110.5(12)
C3 C4 Fe1 C7 130.4(12)
C5 C4 Fe1 C6 -149.6(10)
C3 C4 Fe1 C6 91.3(11)
C3 C4 Fe1 C5 -119.2(3)
C5 C4 Fe1 C3 119.2(3)
C5 C4 Fe1 C1 37.7(2)
C3 C4 Fe1 C1 -81.4(3)
C5 C4 Fe1 C10 179.4(11)
C3 C4 Fe1 C10 60.2(11)
C5 C4 Fe1 C9 -52(3)
C3 C4 Fe1 C9 -171(3)
C5 C4 Fe1 C2 81.5(4)
C3 C4 Fe1 C2 -37.6(2)
C1 C5 Fe1 C8 -118.4(12)
C4 C5 Fe1 C8 122.3(12)
C1 C5 Fe1 C7 -158.2(11)
C4 C5 Fe1 C7 82.5(11)
C1 C5 Fe1 C6 174.6(12)
C4 C5 Fe1 C6 55.3(12)
C1 C5 Fe1 C4 119.3(3)
C1 C5 Fe1 C3 81.4(3)
C4 C5 Fe1 C3 -37.9(2)
C4 C5 Fe1 C1 -119.3(3)
C1 C5 Fe1 C10 -59(3)
C4 C5 Fe1 C10 -178(3)
C1 C5 Fe1 C9 -74.4(9)
C4 C5 Fe1 C9 166.3(9)
C1 C5 Fe1 C2 37.5(2)
C4 C5 Fe1 C2 -81.8(4)
C2 C3 Fe1 C8 -159(2)
C4 C3 Fe1 C8 -39(2)
C2 C3 Fe1 C7 175.2(12)
C4 C3 Fe1 C7 -65.4(12)
C2 C3 Fe1 C6 134.8(11)
C4 C3 Fe1 C6 -105.8(11)
C2 C3 Fe1 C4 -119.4(3)
C2 C3 Fe1 C5 -81.5(3)
C4 C3 Fe1 C5 37.9(2)
C2 C3 Fe1 C1 -37.5(2)
C4 C3 Fe1 C1 81.9(3)
C2 C3 Fe1 C10 91.0(10)
C4 C3 Fe1 C10 -149.7(10)
C2 C3 Fe1 C9 56.3(14)
C4 C3 Fe1 C9 175.7(14)
C4 C3 Fe1 C2 119.4(3)
C5 C1 Fe1 C8 78.7(10)
C2 C1 Fe1 C8 -161.7(10)
C5 C1 Fe1 C7 40.6(14)
C2 C1 Fe1 C7 160.2(14)
C5 C1 Fe1 C6 -156(4)
C2 C1 Fe1 C6 -37(4)
C5 C1 Fe1 C4 -37.9(2)
C2 C1 Fe1 C4 81.7(4)
C2 C1 Fe1 C5 119.6(3)
C5 C1 Fe1 C3 -82.0(3)
C2 C1 Fe1 C3 37.6(2)
C5 C1 Fe1 C10 167.7(10)
C2 C1 Fe1 C10 -72.7(9)
C5 C1 Fe1 C9 127.9(10)
C2 C1 Fe1 C9 -112.6(10)
C5 C1 Fe1 C2 -119.6(3)
C3 C2 Fe1 C8 162.4(15)
C1 C2 Fe1 C8 42.8(15)
C3 C2 Fe1 C7 -16(3)
C1 C2 Fe1 C7 -135(3)
C3 C2 Fe1 C6 -66.5(11)
C1 C2 Fe1 C6 173.8(11)
C3 C2 Fe1 C4 37.8(3)
C1 C2 Fe1 C4 -81.8(4)
C3 C2 Fe1 C5 82.0(3)
C1 C2 Fe1 C5 -37.6(3)
C1 C2 Fe1 C3 -119.6(3)
C3 C2 Fe1 C1 119.6(3)
C3 C2 Fe1 C10 -109.2(11)
C1 C2 Fe1 C10 131.2(10)
C3 C2 Fe1 C9 -153.3(10)
C1 C2 Fe1 C9 87.1(10)
C8 Fe1 C6 C7 -37.7(9)
C4 Fe1 C6 C7 78.5(13)
C5 Fe1 C6 C7 42.1(16)
C3 Fe1 C6 C7 122.5(13)
C1 Fe1 C6 C7 -166(4)
C10 Fe1 C6 C7 -125.1(12)
C9 Fe1 C6 C7 -87.2(10)
C2 Fe1 C6 C7 161.8(11)
C8 Fe1 C6 C10 87.4(8)
C7 Fe1 C6 C10 125.1(12)
C4 Fe1 C6 C10 -156.4(11)
C5 Fe1 C6 C10 167.2(12)
C3 Fe1 C6 C10 -112.5(11)
C1 Fe1 C6 C10 -41(5)
C9 Fe1 C6 C10 37.9(7)
C2 Fe1 C6 C10 -73.1(11)
C10 C6 C7 C8 4.5(19)
Fe1 C6 C7 C8 61.8(13)
C10 C6 C7 Fe1 -57.3(9)
C6 Fe1 C7 C8 -117.0(14)
C4 Fe1 C7 C8 128.7(14)
C5 Fe1 C7 C8 87.0(13)
C3 Fe1 C7 C8 166.3(11)
C1 Fe1 C7 C8 59.5(17)
C10 Fe1 C7 C8 -82.0(10)
C9 Fe1 C7 C8 -39.3(9)
C2 Fe1 C7 C8 179(2)
C8 Fe1 C7 C6 117.0(14)
C4 Fe1 C7 C6 -114.3(13)
C5 Fe1 C7 C6 -156.0(12)
C3 Fe1 C7 C6 -76.7(12)
C1 Fe1 C7 C6 176.5(11)
C10 Fe1 C7 C6 35.0(8)
C9 Fe1 C7 C6 77.7(9)
C2 Fe1 C7 C6 -64(3)
C6 C7 C8 C9 -4(2)
Fe1 C7 C8 C9 57.4(11)
C6 C7 C8 Fe1 -61.7(11)
C6 Fe1 C8 C7 38.5(10)
C4 Fe1 C8 C7 -65.2(15)
C5 Fe1 C8 C7 -106.5(15)
C3 Fe1 C8 C7 -35(2)
C1 Fe1 C8 C7 -148.3(13)
C10 Fe1 C8 C7 83.0(11)
C9 Fe1 C8 C7 122.2(14)
C2 Fe1 C8 C7 -179.2(14)
C7 Fe1 C8 C9 -122.2(14)
C6 Fe1 C8 C9 -83.7(8)
C4 Fe1 C8 C9 172.6(11)
C5 Fe1 C8 C9 131.3(13)
C3 Fe1 C8 C9 -157.7(17)
C1 Fe1 C8 C9 89.5(12)
C10 Fe1 C8 C9 -39.1(7)
C2 Fe1 C8 C9 58.6(17)
C7 C8 C9 C10 2.7(17)
Fe1 C8 C9 C10 61.5(8)
C7 C8 C9 Fe1 -58.8(13)
C8 Fe1 C9 C10 -113.8(12)
C7 Fe1 C9 C10 -80.3(9)
C6 Fe1 C9 C10 -38.7(7)
C4 Fe1 C9 C10 -142(3)
C5 Fe1 C9 C10 175.7(11)
C3 Fe1 C9 C10 50.5(17)
C1 Fe1 C9 C10 133.4(12)
C2 Fe1 C9 C10 89.4(12)
C7 Fe1 C9 C8 33.5(10)
C6 Fe1 C9 C8 75.1(10)
C4 Fe1 C9 C8 -28(3)
C5 Fe1 C9 C8 -70.5(15)
C3 Fe1 C9 C8 164.3(15)
C1 Fe1 C9 C8 -112.8(14)
C10 Fe1 C9 C8 113.8(12)
C2 Fe1 C9 C8 -156.9(14)
C8 C9 C10 C6 0.0(12)
Fe1 C9 C10 C6 58.8(7)
C8 C9 C10 P1 177.7(8)
Fe1 C9 C10 P1 -123.5(8)
C8 C9 C10 Fe1 -58.8(8)
C7 C6 C10 C9 -2.7(15)
Fe1 C6 C10 C9 -59.8(8)
C7 C6 C10 P1 179.8(10)
Fe1 C6 C10 P1 122.7(9)
C7 C6 C10 Fe1 57.1(11)
C8 Fe1 C10 C9 43.9(10)
C7 Fe1 C10 C9 84.8(9)
C6 Fe1 C10 C9 118.1(10)
C4 Fe1 C10 C9 163.7(13)
C5 Fe1 C10 C9 -18(4)
C3 Fe1 C10 C9 -155.7(11)
C1 Fe1 C10 C9 -68.6(13)
C2 Fe1 C10 C9 -110.8(12)
C8 Fe1 C10 C6 -74.2(9)
C7 Fe1 C10 C6 -33.3(7)
C4 Fe1 C10 C6 45.6(14)
C5 Fe1 C10 C6 -137(4)
C3 Fe1 C10 C6 86.2(11)
C1 Fe1 C10 C6 173.3(11)
C9 Fe1 C10 C6 -118.1(10)
C2 Fe1 C10 C6 131.0(12)
C8 Fe1 C10 P1 162.0(11)
C7 Fe1 C10 P1 -157.1(10)
C6 Fe1 C10 P1 -123.8(11)
C4 Fe1 C10 P1 -78.2(14)
C5 Fe1 C10 P1 100(4)
C3 Fe1 C10 P1 -37.6(13)
C1 Fe1 C10 P1 49.4(14)
C9 Fe1 C10 P1 118.0(11)
C2 Fe1 C10 P1 7.2(13)
C9 C10 P1 C11 -89.0(10)
C6 C10 P1 C11 88.1(10)
Fe1 C10 P1 C11 -179.4(7)
C9 C10 P1 C17 159.9(10)
C6 C10 P1 C17 -22.9(11)
Fe1 C10 P1 C17 69.6(8)
C9 C10 P1 Au1 35.9(11)
C6 C10 P1 Au1 -147.0(8)
Fe1 C10 P1 Au1 -54.5(8)
C10 P1 C11 C12 -10.7(10)
C17 P1 C11 C12 100.0(9)
Au1 P1 C11 C12 -138.9(7)
C10 P1 C11 C16 167.1(8)
C17 P1 C11 C16 -82.1(9)
Au1 P1 C11 C16 39.0(9)
C16 C11 C12 C13 -2.2(15)
P1 C11 C12 C13 175.6(8)
C11 C12 C13 C14 3.2(16)
C12 C13 C14 C15 -1.6(17)
C13 C14 C15 C16 -0.9(17)
C14 C15 C16 C11 1.8(17)
C12 C11 C16 C15 -0.2(15)
P1 C11 C16 C15 -178.2(9)
C10 P1 C17 C18 -110.7(10)
C11 P1 C17 C18 138.8(10)
Au1 P1 C17 C18 17.2(11)
C10 P1 C17 C22 67.6(10)
C11 P1 C17 C22 -42.9(10)
Au1 P1 C17 C22 -164.5(8)
C22 C17 C18 C19 -3(2)
P1 C17 C18 C19 175.5(11)
C17 C18 C19 C20 2(2)
C18 C19 C20 C21 1(3)
C19 C20 C21 C22 -1(2)
C18 C17 C22 C21 2.0(18)
P1 C17 C22 C21 -176.4(10)
C20 C21 C22 C17 0(2)
C10 P1 Au1 C23 134(4)
C11 P1 Au1 C23 -104(4)
C17 P1 Au1 C23 13(4)
P1 Au1 C23 C24 -42(11)
Au1 C23 C24 C26 -42(30)
C29 N1 C25 C26 1.0(13)
Cu1 N1 C25 C26 -179.0(7)
C23 C24 C26 C27 88(25)
C23 C24 C26 C25 -92(25)
N1 C25 C26 C24 178.1(9)
N1 C25 C26 C27 -1.9(13)
C24 C26 C27 C28 -179.0(9)
C25 C26 C27 C28 1.1(13)
C26 C27 C28 C29 0.7(15)
C25 N1 C29 C28 1.0(13)
Cu1 N1 C29 C28 -179.1(7)
C25 N1 C29 C30 179.3(8)
Cu1 N1 C29 C30 -0.7(9)
C27 C28 C29 N1 -1.8(14)
C27 C28 C29 C30 -180.0(9)
C34 N2 C30 C31 2.4(13)
Cu1 N2 C30 C31 -175.4(7)
C34 N2 C30 C29 -177.7(8)
Cu1 N2 C30 C29 4.6(10)
N1 C29 C30 N2 -2.5(11)
C28 C29 C30 N2 175.7(8)
N1 C29 C30 C31 177.4(8)
C28 C29 C30 C31 -4.3(14)
N2 C30 C31 C32 -2.1(14)
C29 C30 C31 C32 177.9(9)
C30 C31 C32 C33 0.5(16)
C31 C32 C33 C34 0.7(17)
C30 N2 C34 C33 -1.1(14)
Cu1 N2 C34 C33 176.3(8)
C32 C33 C34 N2 -0.5(16)
C34 N2 Cu1 C40 62.4(8)
C30 N2 Cu1 C40 -120.1(6)
C34 N2 Cu1 C35 -60.8(8)
C30 N2 Cu1 C35 116.7(6)
C34 N2 Cu1 N1 178.7(8)
C30 N2 Cu1 N1 -3.8(6)
C34 N2 Cu1 C41 83.8(8)
C30 N2 Cu1 C41 -98.7(6)
C34 N2 Cu1 C36 -82.9(8)
C30 N2 Cu1 C36 94.6(6)
C34 N2 Cu1 Ti1 -3.0(10)
C30 N2 Cu1 Ti1 174.5(4)
C25 N1 Cu1 N2 -177.7(8)
C29 N1 Cu1 N2 2.4(6)
C25 N1 Cu1 C40 -50.5(8)
C29 N1 Cu1 C40 129.5(6)
C25 N1 Cu1 C35 60.9(8)
C29 N1 Cu1 C35 -119.1(6)
C25 N1 Cu1 C41 -77.5(7)
C29 N1 Cu1 C41 102.6(6)
C25 N1 Cu1 C36 87.1(7)
C29 N1 Cu1 C36 -92.8(6)
C25 N1 Cu1 Ti1 3.7(9)
C29 N1 Cu1 Ti1 -176.2(5)
N2 Cu1 C35 C36 -43.1(7)
C40 Cu1 C35 C36 177.9(6)
N1 Cu1 C35 C36 53.1(7)
C41 Cu1 C35 C36 -179.8(6)
Ti1 Cu1 C35 C36 179.2(8)
N2 Cu1 C35 Ti1 137.8(3)
C40 Cu1 C35 Ti1 -1.2(3)
N1 Cu1 C35 Ti1 -126.1(3)
C41 Cu1 C35 Ti1 1.0(5)
C36 Cu1 C35 Ti1 -179.2(8)
Cu1 C35 C36 Si1 -176(3)
Ti1 C35 C36 Si1 -172.0(18)
Ti1 C35 C36 Cu1 4(4)
N2 Cu1 C36 C35 144.8(6)
C40 Cu1 C36 C35 -2.5(8)
N1 Cu1 C36 C35 -136.6(6)
C41 Cu1 C36 C35 0.4(13)
Ti1 Cu1 C36 C35 -0.6(6)
N2 Cu1 C36 Si1 -36.9(7)
C40 Cu1 C36 Si1 175.8(5)
C35 Cu1 C36 Si1 178.3(11)
N1 Cu1 C36 Si1 41.7(7)
C41 Cu1 C36 Si1 178.7(6)
Ti1 Cu1 C36 Si1 177.7(7)
C35 C36 Si1 C38 122(3)
Cu1 C36 Si1 C38 -53.5(10)
C35 C36 Si1 C39 3(3)
Cu1 C36 Si1 C39 -172.3(7)
C35 C36 Si1 C37 -117(3)
Cu1 C36 Si1 C37 68.1(9)
N2 Cu1 C40 C41 41.1(7)
C35 Cu1 C40 C41 176.6(6)
N1 Cu1 C40 C41 -55.5(7)
C36 Cu1 C40 C41 177.9(6)
Ti1 Cu1 C40 C41 175.3(7)
N2 Cu1 C40 Ti1 -134.2(3)
C35 Cu1 C40 Ti1 1.2(3)
N1 Cu1 C40 Ti1 129.1(3)
C41 Cu1 C40 Ti1 -175.3(7)
C36 Cu1 C40 Ti1 2.6(5)
Cu1 C40 C41 Si2 -161(3)
Ti1 C40 C41 Si2 -140(2)
Ti1 C40 C41 Cu1 21(3)
N2 Cu1 C41 C40 -148.3(6)
C35 Cu1 C41 C40 -4.1(7)
N1 Cu1 C41 C40 132.9(6)
C36 Cu1 C41 C40 -4.4(12)
Ti1 Cu1 C41 C40 -3.4(5)
N2 Cu1 C41 Si2 24.6(6)
C40 Cu1 C41 Si2 172.9(10)
C35 Cu1 C41 Si2 168.7(5)
N1 Cu1 C41 Si2 -54.2(6)
C36 Cu1 C41 Si2 168.5(7)
Ti1 Cu1 C41 Si2 169.5(6)
C40 C41 Si2 C44 -147(3)
Cu1 C41 Si2 C44 56.0(7)
C40 C41 Si2 C43 92(3)
Cu1 C41 Si2 C43 -64.9(7)
C40 C41 Si2 C42 -25(3)
Cu1 C41 Si2 C42 177.7(6)
C36 C35 Ti1 C40 -3(4)
Cu1 C35 Ti1 C40 1.2(3)
C36 C35 Ti1 C47 -102(4)
Cu1 C35 Ti1 C47 -98.6(6)
C36 C35 Ti1 C57 117(4)
Cu1 C35 Ti1 C57 121.2(4)
C36 C35 Ti1 C56 138(4)
Cu1 C35 Ti1 C56 141.8(3)
C36 C35 Ti1 C55 117(4)
Cu1 C35 Ti1 C55 120.4(4)
C36 C35 Ti1 C54 84(4)
Cu1 C35 Ti1 C54 87.6(3)
C36 C35 Ti1 C48 -75(4)
Cu1 C35 Ti1 C48 -71.1(4)
C36 C35 Ti1 C46 -137(4)
Cu1 C35 Ti1 C46 -133.2(3)
C36 C35 Ti1 C49 -93(4)
Cu1 C35 Ti1 C49 -89.1(3)
C36 C35 Ti1 C45 -128(4)
Cu1 C35 Ti1 C45 -123.7(3)
C36 C35 Ti1 C53 77(4)
Cu1 C35 Ti1 C53 80.9(4)
C41 C40 Ti1 C35 -21(3)
Cu1 C40 Ti1 C35 -1.2(3)
C41 C40 Ti1 C47 115(3)
Cu1 C40 Ti1 C47 134.9(3)
C41 C40 Ti1 C57 -160(3)
Cu1 C40 Ti1 C57 -139.4(3)
C41 C40 Ti1 C56 -132(3)
Cu1 C40 Ti1 C56 -112.2(5)
C41 C40 Ti1 C55 -97(3)
Cu1 C40 Ti1 C55 -76.4(4)
C41 C40 Ti1 C54 -107(3)
Cu1 C40 Ti1 C54 -86.6(3)
C41 C40 Ti1 C48 88(3)
Cu1 C40 Ti1 C48 108.6(4)
C41 C40 Ti1 C46 103(3)
Cu1 C40 Ti1 C46 123.0(4)
C41 C40 Ti1 C49 58(3)
Cu1 C40 Ti1 C49 78.3(3)
C41 C40 Ti1 C45 60(3)
Cu1 C40 Ti1 C45 80.1(4)
C41 C40 Ti1 C53 -141(3)
Cu1 C40 Ti1 C53 -121.1(3)
C35 Ti1 C45 C46 -164.7(7)
C40 Ti1 C45 C46 110.0(6)
C47 Ti1 C45 C46 35.9(6)
C57 Ti1 C45 C46 -29.8(7)
C56 Ti1 C45 C46 -61.9(7)
C55 Ti1 C45 C46 -92.5(7)
C54 Ti1 C45 C46 -94.5(8)
C48 Ti1 C45 C46 77.5(7)
C49 Ti1 C45 C46 113.1(8)
C53 Ti1 C45 C46 -27.7(10)
C35 Ti1 C45 C49 82.2(6)
C40 Ti1 C45 C49 -3.1(7)
C47 Ti1 C45 C49 -77.2(6)
C57 Ti1 C45 C49 -142.9(6)
C56 Ti1 C45 C49 -175.0(6)
C55 Ti1 C45 C49 154.4(5)
C54 Ti1 C45 C49 152.3(6)
C48 Ti1 C45 C49 -35.6(5)
C46 Ti1 C45 C49 -113.1(8)
C53 Ti1 C45 C49 -140.8(7)
C35 Ti1 C45 Si3 -40.1(5)
C40 Ti1 C45 Si3 -125.4(5)
C47 Ti1 C45 Si3 160.4(7)
C57 Ti1 C45 Si3 94.7(6)
C56 Ti1 C45 Si3 62.7(6)
C55 Ti1 C45 Si3 32.1(6)
C54 Ti1 C45 Si3 30.0(9)
C48 Ti1 C45 Si3 -158.0(7)
C46 Ti1 C45 Si3 124.6(9)
C49 Ti1 C45 Si3 -122.3(8)
C53 Ti1 C45 Si3 96.9(7)
C49 C45 C46 C47 3.7(11)
Si3 C45 C46 C47 173.9(7)
Ti1 C45 C46 C47 -62.1(7)
C49 C45 C46 Ti1 65.8(6)
Si3 C45 C46 Ti1 -124.0(7)
C35 Ti1 C46 C47 134.9(6)
C40 Ti1 C46 C47 21.5(8)
C57 Ti1 C46 C47 -89.4(7)
C56 Ti1 C46 C47 -125.0(7)
C55 Ti1 C46 C47 -140.4(7)
C54 Ti1 C46 C47 -113.7(7)
C48 Ti1 C46 C47 37.9(6)
C49 Ti1 C46 C47 79.3(7)
C45 Ti1 C46 C47 118.0(9)
C53 Ti1 C46 C47 -77.9(7)
C35 Ti1 C46 C45 16.9(7)
C40 Ti1 C46 C45 -96.5(6)
C47 Ti1 C46 C45 -118.0(9)
C57 Ti1 C46 C45 152.5(7)
C56 Ti1 C46 C45 117.0(7)
C55 Ti1 C46 C45 101.6(6)
C54 Ti1 C46 C45 128.3(6)
C48 Ti1 C46 C45 -80.1(7)
C49 Ti1 C46 C45 -38.7(6)
C53 Ti1 C46 C45 164.1(6)
C45 C46 C47 C48 -3.4(11)
Ti1 C46 C47 C48 -66.8(7)
C45 C46 C47 Ti1 63.5(7)
C35 Ti1 C47 C46 -66.0(9)
C40 Ti1 C47 C46 -163.3(6)
C57 Ti1 C47 C46 86.4(7)
C56 Ti1 C47 C46 54.9(7)
C55 Ti1 C47 C46 56.0(8)
C54 Ti1 C47 C46 104.7(7)
C48 Ti1 C47 C46 -115.6(9)
C49 Ti1 C47 C46 -77.2(6)
C45 Ti1 C47 C46 -36.1(6)
C53 Ti1 C47 C46 114.5(6)
C35 Ti1 C47 C48 49.6(9)
C40 Ti1 C47 C48 -47.7(6)
C57 Ti1 C47 C48 -158.0(7)
C56 Ti1 C47 C48 170.5(6)
C55 Ti1 C47 C48 171.6(6)
C54 Ti1 C47 C48 -139.7(7)
C46 Ti1 C47 C48 115.6(9)
C49 Ti1 C47 C48 38.4(6)
C45 Ti1 C47 C48 79.6(6)
C53 Ti1 C47 C48 -129.9(6)
C46 C47 C48 C49 1.6(11)
Ti1 C47 C48 C49 -65.7(6)
C46 C47 C48 Ti1 67.3(7)
C35 Ti1 C48 C49 -32.5(6)
C40 Ti1 C48 C49 -116.9(6)
C47 Ti1 C48 C49 113.2(8)
C57 Ti1 C48 C49 137.7(6)
C56 Ti1 C48 C49 100.1(7)
C55 Ti1 C48 C49 83.9(19)
C54 Ti1 C48 C49 -154.7(7)
C46 Ti1 C48 C49 76.3(6)
C45 Ti1 C48 C49 35.6(5)
C53 Ti1 C48 C49 177.2(5)
C35 Ti1 C48 C47 -145.7(6)
C40 Ti1 C48 C47 129.9(7)
C57 Ti1 C48 C47 24.5(7)
C56 Ti1 C48 C47 -13.1(9)
C55 Ti1 C48 C47 -29(2)
C54 Ti1 C48 C47 92.1(9)
C46 Ti1 C48 C47 -36.9(6)
C49 Ti1 C48 C47 -113.2(8)
C45 Ti1 C48 C47 -77.6(6)
C53 Ti1 C48 C47 64.0(7)
C47 C48 C49 C45 0.8(10)
Ti1 C48 C49 C45 -63.3(6)
C47 C48 C49 Ti1 64.0(6)
C46 C45 C49 C48 -2.7(10)
Si3 C45 C49 C48 -173.2(7)
Ti1 C45 C49 C48 63.0(6)
C46 C45 C49 Ti1 -65.7(6)
Si3 C45 C49 Ti1 123.8(7)
C35 Ti1 C49 C48 148.9(6)
C40 Ti1 C49 C48 58.6(6)
C47 Ti1 C49 C48 -39.1(6)
C57 Ti1 C49 C48 -63.6(8)
C56 Ti1 C49 C48 -112.3(6)
C55 Ti1 C49 C48 -159.4(6)
C54 Ti1 C49 C48 136.1(12)
C46 Ti1 C49 C48 -80.3(6)
C45 Ti1 C49 C48 -118.8(8)
C53 Ti1 C49 C48 -6.4(11)
C35 Ti1 C49 C45 -92.3(6)
C40 Ti1 C49 C45 177.4(6)
C47 Ti1 C49 C45 79.8(6)
C57 Ti1 C49 C45 55.2(8)
C56 Ti1 C49 C45 6.5(8)
C55 Ti1 C49 C45 -40.6(8)
C54 Ti1 C49 C45 -105.0(13)
C48 Ti1 C49 C45 118.8(8)
C46 Ti1 C49 C45 38.6(5)
C53 Ti1 C49 C45 112.5(9)
C46 C45 Si3 C50 67.2(10)
C49 C45 Si3 C50 -124.5(8)
Ti1 C45 Si3 C50 -29.3(7)
C46 C45 Si3 C52 -52.1(10)
C49 C45 Si3 C52 116.2(8)
Ti1 C45 Si3 C52 -148.6(6)
C46 C45 Si3 C51 -171.7(9)
C49 C45 Si3 C51 -3.4(9)
Ti1 C45 Si3 C51 91.8(6)
C35 Ti1 C53 C54 11.8(7)
C40 Ti1 C53 C54 96.9(6)
C47 Ti1 C53 C54 -168.6(6)
C57 Ti1 C53 C54 -113.7(9)
C56 Ti1 C53 C54 -76.1(6)
C55 Ti1 C53 C54 -35.6(6)
C48 Ti1 C53 C54 159.2(6)
C46 Ti1 C53 C54 -134.0(6)
C49 Ti1 C53 C54 163.5(8)
C45 Ti1 C53 C54 -117.2(7)
C35 Ti1 C53 C57 125.5(6)
C40 Ti1 C53 C57 -149.3(7)
C47 Ti1 C53 C57 -54.9(7)
C56 Ti1 C53 C57 37.6(6)
C55 Ti1 C53 C57 78.1(7)
C54 Ti1 C53 C57 113.7(9)
C48 Ti1 C53 C57 -87.1(7)
C46 Ti1 C53 C57 -20.3(7)
C49 Ti1 C53 C57 -82.7(11)
C45 Ti1 C53 C57 -3.4(10)
C35 Ti1 C53 Si4 -114.3(6)
C40 Ti1 C53 Si4 -29.1(6)
C47 Ti1 C53 Si4 65.3(7)
C57 Ti1 C53 Si4 120.2(9)
C56 Ti1 C53 Si4 157.8(8)
C55 Ti1 C53 Si4 -161.7(7)
C54 Ti1 C53 Si4 -126.1(9)
C48 Ti1 C53 Si4 33.1(7)
C46 Ti1 C53 Si4 99.9(6)
C49 Ti1 C53 Si4 37.5(12)
C45 Ti1 C53 Si4 116.8(7)
C57 C53 C54 C55 2.7(10)
Si4 C53 C54 C55 -169.0(7)
Ti1 C53 C54 C55 65.0(7)
C57 C53 C54 Ti1 -62.3(6)
Si4 C53 C54 Ti1 126.0(8)
C35 Ti1 C54 C55 72.8(6)
C40 Ti1 C54 C55 163.5(6)
C47 Ti1 C54 C55 -100.6(8)
C57 Ti1 C54 C55 -78.8(6)
C56 Ti1 C54 C55 -36.4(6)
C48 Ti1 C54 C55 -160.6(8)
C46 Ti1 C54 C55 -49.8(8)
C49 Ti1 C54 C55 85.4(14)
C45 Ti1 C54 C55 3.5(9)
C53 Ti1 C54 C55 -117.4(8)
C35 Ti1 C54 C53 -169.7(6)
C40 Ti1 C54 C53 -79.1(6)
C47 Ti1 C54 C53 16.8(9)
C57 Ti1 C54 C53 38.6(6)
C56 Ti1 C54 C53 81.0(6)
C55 Ti1 C54 C53 117.4(8)
C48 Ti1 C54 C53 -43.1(10)
C46 Ti1 C54 C53 67.6(8)
C49 Ti1 C54 C53 -157.1(11)
C45 Ti1 C54 C53 120.9(7)
C53 C54 C55 C56 -2.0(11)
Ti1 C54 C55 C56 63.7(7)
C53 C54 C55 Ti1 -65.7(7)
C35 Ti1 C55 C54 -101.9(6)
C40 Ti1 C55 C54 -18.8(7)
C47 Ti1 C55 C54 115.6(6)
C57 Ti1 C55 C54 78.8(6)
C56 Ti1 C55 C54 117.5(9)
C48 Ti1 C55 C54 138.5(16)
C46 Ti1 C55 C54 145.3(6)
C49 Ti1 C55 C54 -154.4(6)
C45 Ti1 C55 C54 -177.9(5)
C53 Ti1 C55 C54 36.9(5)
C35 Ti1 C55 C56 140.6(7)
C40 Ti1 C55 C56 -136.3(6)
C47 Ti1 C55 C56 -1.9(8)
C57 Ti1 C55 C56 -38.7(6)
C54 Ti1 C55 C56 -117.5(9)
C48 Ti1 C55 C56 21(2)
C46 Ti1 C55 C56 27.8(7)
C49 Ti1 C55 C56 88.1(8)
C45 Ti1 C55 C56 64.6(7)
C53 Ti1 C55 C56 -80.6(6)
C54 C55 C56 C57 0.5(11)
Ti1 C55 C56 C57 64.8(7)
C54 C55 C56 Ti1 -64.3(7)
C35 Ti1 C56 C55 -39.5(7)
C40 Ti1 C56 C55 66.8(8)
C47 Ti1 C56 C55 178.6(6)
C57 Ti1 C56 C55 114.5(9)
C54 Ti1 C56 C55 35.8(6)
C48 Ti1 C56 C55 -173.8(6)
C46 Ti1 C56 C55 -153.6(7)
C49 Ti1 C56 C55 -127.1(6)
C45 Ti1 C56 C55 -123.4(6)
C53 Ti1 C56 C55 77.2(6)
C35 Ti1 C56 C57 -153.9(6)
C40 Ti1 C56 C57 -47.7(9)
C47 Ti1 C56 C57 64.1(6)
C55 Ti1 C56 C57 -114.5(9)
C54 Ti1 C56 C57 -78.6(6)
C48 Ti1 C56 C57 71.7(8)
C46 Ti1 C56 C57 91.9(6)
C49 Ti1 C56 C57 118.5(6)
C45 Ti1 C56 C57 122.2(6)
C53 Ti1 C56 C57 -37.3(6)
C55 C56 C57 C53 1.2(11)
Ti1 C56 C57 C53 67.1(6)
C55 C56 C57 Ti1 -65.9(7)
C54 C53 C57 C56 -2.3(10)
Si4 C53 C57 C56 169.7(7)
Ti1 C53 C57 C56 -65.4(6)
C54 C53 C57 Ti1 63.1(6)
Si4 C53 C57 Ti1 -124.8(7)
C35 Ti1 C57 C56 36.4(8)
C40 Ti1 C57 C56 148.5(6)
C47 Ti1 C57 C56 -116.8(7)
C55 Ti1 C57 C56 37.4(6)
C54 Ti1 C57 C56 77.5(7)
C48 Ti1 C57 C56 -130.7(6)
C46 Ti1 C57 C56 -82.5(7)
C49 Ti1 C57 C56 -96.4(7)
C45 Ti1 C57 C56 -66.1(7)
C53 Ti1 C57 C56 115.9(9)
C35 Ti1 C57 C53 -79.5(8)
C40 Ti1 C57 C53 32.6(7)
C47 Ti1 C57 C53 127.3(7)
C56 Ti1 C57 C53 -115.9(9)
C55 Ti1 C57 C53 -78.5(6)
C54 Ti1 C57 C53 -38.4(6)
C48 Ti1 C57 C53 113.5(6)
C46 Ti1 C57 C53 161.6(7)
C49 Ti1 C57 C53 147.8(6)
C45 Ti1 C57 C53 178.0(6)
C54 C53 Si4 C58 -138.5(9)
C57 C53 Si4 C58 51.5(10)
Ti1 C53 Si4 C58 -40.9(7)
C54 C53 Si4 C60 -14.2(10)
C57 C53 Si4 C60 175.8(8)
Ti1 C53 Si4 C60 83.4(7)
C54 C53 Si4 C59 104.6(9)
C57 C53 Si4 C59 -65.3(10)
Ti1 C53 Si4 C59 -157.7(6)
C65 C61 C62 C63 5(2)
Fe2 C61 C62 C63 -54.4(14)
C65 C61 C62 Fe2 59.6(17)
C61 C62 C63 C64 -5(2)
Fe2 C62 C63 C64 -58.9(15)
C61 C62 C63 Fe2 54.1(13)
C62 C63 C64 C65 3(2)
Fe2 C63 C64 C65 -59.2(16)
C62 C63 C64 Fe2 62.2(14)
C62 C61 C65 C64 -3(3)
Fe2 C61 C65 C64 56.7(16)
C62 C61 C65 Fe2 -59.8(14)
C63 C64 C65 C61 0(3)
Fe2 C64 C65 C61 -60.1(17)
C63 C64 C65 Fe2 60.3(15)
C63 C64 Fe2 C68 110.9(16)
C65 C64 Fe2 C68 -129.6(18)
C63 C64 Fe2 C66 38(6)
C65 C64 Fe2 C66 157(5)
C63 C64 Fe2 C65 -119(2)
C63 C64 Fe2 C67 69.8(19)
C65 C64 Fe2 C67 -170.7(16)
C65 C64 Fe2 C63 119(2)
C63 C64 Fe2 C70 -173.6(15)
C65 C64 Fe2 C70 -54(3)
C63 C64 Fe2 C61 -85.0(15)
C65 C64 Fe2 C61 34.5(17)
C63 C64 Fe2 C69 154.6(14)
C65 C64 Fe2 C69 -86(2)
C63 C64 Fe2 C62 -39.1(14)
C65 C64 Fe2 C62 80.4(18)
C61 C65 Fe2 C68 -166.1(14)
C64 C65 Fe2 C68 73(2)
C61 C65 Fe2 C64 121(3)
C61 C65 Fe2 C66 -52(3)
C64 C65 Fe2 C66 -172.9(16)
C61 C65 Fe2 C67 172(4)
C64 C65 Fe2 C67 51(6)
C61 C65 Fe2 C63 82.7(18)
C64 C65 Fe2 C63 -37.9(18)
C61 C65 Fe2 C70 -87.6(17)
C64 C65 Fe2 C70 151.9(18)
C64 C65 Fe2 C61 -121(3)
C61 C65 Fe2 C69 -127.7(16)
C64 C65 Fe2 C69 112(2)
C61 C65 Fe2 C62 39.7(15)
C64 C65 Fe2 C62 -80.8(18)
C62 C63 Fe2 C68 156.9(13)
C64 C63 Fe2 C68 -87.3(15)
C62 C63 Fe2 C64 -115.7(18)
C62 C63 Fe2 C66 72.4(14)
C64 C63 Fe2 C66 -171.9(12)
C62 C63 Fe2 C65 -76.3(14)
C64 C63 Fe2 C65 39.4(15)
C62 C63 Fe2 C67 113.2(13)
C64 C63 Fe2 C67 -131.1(14)
C62 C63 Fe2 C70 45(4)
C64 C63 Fe2 C70 161(4)
C62 C63 Fe2 C61 -36.3(12)
C64 C63 Fe2 C61 79.4(14)
C62 C63 Fe2 C69 -167.8(16)
C64 C63 Fe2 C69 -52(2)
C64 C63 Fe2 C62 115.7(18)
C65 C61 Fe2 C68 44(4)
C62 C61 Fe2 C68 164(3)
C65 C61 Fe2 C64 -39.7(18)
C62 C61 Fe2 C64 79.4(14)
C65 C61 Fe2 C66 150.0(14)
C62 C61 Fe2 C66 -90.9(12)
C62 C61 Fe2 C65 119(2)
C65 C61 Fe2 C67 -177.4(13)
C62 C61 Fe2 C67 -58.3(19)
C65 C61 Fe2 C63 -84.6(17)
C62 C61 Fe2 C63 34.5(11)
C65 C61 Fe2 C70 106.4(15)
C62 C61 Fe2 C70 -134.5(11)
C65 C61 Fe2 C69 68.9(18)
C62 C61 Fe2 C69 -172.0(11)
C65 C61 Fe2 C62 -119(2)
C63 C62 Fe2 C68 -47(2)
C61 C62 Fe2 C68 -171.0(14)
C63 C62 Fe2 C64 40.8(11)
C61 C62 Fe2 C64 -83.2(12)
C63 C62 Fe2 C66 -128.5(12)
C61 C62 Fe2 C66 107.5(11)
C63 C62 Fe2 C65 88.5(13)
C61 C62 Fe2 C65 -35.5(10)
C63 C62 Fe2 C67 -83.9(13)
C61 C62 Fe2 C67 152.1(10)
C61 C62 Fe2 C63 -124.0(17)
C63 C62 Fe2 C70 -169.9(11)
C61 C62 Fe2 C70 66.1(13)
C63 C62 Fe2 C61 124.0(17)
C63 C62 Fe2 C69 154(3)
C61 C62 Fe2 C69 30(4)
C68 Fe2 C66 C67 -38.9(8)
C64 Fe2 C66 C67 38(6)
C65 Fe2 C66 C67 -170.4(18)
C63 Fe2 C66 C67 70.0(13)
C70 Fe2 C66 C67 -117.3(11)
C61 Fe2 C66 C67 156.8(10)
C69 Fe2 C66 C67 -83.1(9)
C62 Fe2 C66 C67 110.9(11)
C68 Fe2 C66 C70 78.4(10)
C64 Fe2 C66 C70 155(5)
C65 Fe2 C66 C70 -53(2)
C67 Fe2 C66 C70 117.3(11)
C63 Fe2 C66 C70 -172.8(13)
C61 Fe2 C66 C70 -85.9(11)
C69 Fe2 C66 C70 34.2(10)
C62 Fe2 C66 C70 -131.8(12)
C68 Fe2 C66 P2 -156.0(10)
C64 Fe2 C66 P2 -79(6)
C65 Fe2 C66 P2 72(2)
C67 Fe2 C66 P2 -117.2(10)
C63 Fe2 C66 P2 -47.2(14)
C70 Fe2 C66 P2 125.6(12)
C61 Fe2 C66 P2 39.6(11)
C69 Fe2 C66 P2 159.7(10)
C62 Fe2 C66 P2 -6.3(12)
C70 C66 C67 C68 -4.0(15)
P2 C66 C67 C68 177.4(11)
Fe2 C66 C67 C68 57.1(11)
C70 C66 C67 Fe2 -61.1(9)
P2 C66 C67 Fe2 120.3(8)
C64 Fe2 C67 C68 70.6(17)
C66 Fe2 C67 C68 -117.7(12)
C65 Fe2 C67 C68 25(6)
C63 Fe2 C67 C68 111.9(14)
C70 Fe2 C67 C68 -78.6(10)
C61 Fe2 C67 C68 -164.7(16)
C69 Fe2 C67 C68 -37.5(10)
C62 Fe2 C67 C68 154.5(12)
C68 Fe2 C67 C66 117.7(12)
C64 Fe2 C67 C66 -171.7(15)
C65 Fe2 C67 C66 143(5)
C63 Fe2 C67 C66 -130.3(12)
C70 Fe2 C67 C66 39.2(7)
C61 Fe2 C67 C66 -47.0(17)
C69 Fe2 C67 C66 80.2(8)
C62 Fe2 C67 C66 -87.8(10)
C66 C67 C68 C69 5(2)
Fe2 C67 C68 C69 63.2(16)
C66 C67 C68 Fe2 -58.6(9)
C64 Fe2 C68 C67 -130.4(13)
C66 Fe2 C68 C67 39.0(8)
C65 Fe2 C68 C67 -174.9(10)
C63 Fe2 C68 C67 -85.4(12)
C70 Fe2 C68 C67 83.9(9)
C61 Fe2 C68 C67 151(3)
C69 Fe2 C68 C67 119.8(14)
C62 Fe2 C68 C67 -53.1(19)
C64 Fe2 C68 C69 109.8(15)
C66 Fe2 C68 C69 -80.9(11)
C65 Fe2 C68 C69 65.3(15)
C67 Fe2 C68 C69 -119.8(14)
C63 Fe2 C68 C69 154.8(13)
C70 Fe2 C68 C69 -36.0(10)
C61 Fe2 C68 C69 31(3)
C62 Fe2 C68 C69 -172.9(14)
C67 C68 C69 C70 -3(3)
Fe2 C68 C69 C70 58.9(15)
C67 C68 C69 Fe2 -62.3(13)
C68 Fe2 C69 C70 -119.4(16)
C64 Fe2 C69 C70 153.0(12)
C66 Fe2 C69 C70 -36.9(10)
C65 Fe2 C69 C70 106.8(13)
C67 Fe2 C69 C70 -81.6(11)
C63 Fe2 C69 C70 -170.7(13)
C61 Fe2 C69 C70 70.1(14)
C62 Fe2 C69 C70 46(4)
C64 Fe2 C69 C68 -87.6(13)
C66 Fe2 C69 C68 82.5(11)
C65 Fe2 C69 C68 -133.8(12)
C67 Fe2 C69 C68 37.8(10)
C63 Fe2 C69 C68 -51(2)
C70 Fe2 C69 C68 119.4(16)
C61 Fe2 C69 C68 -170.5(11)
C62 Fe2 C69 C68 165(3)
C68 C69 C70 C66 1(2)
Fe2 C69 C70 C66 56.5(12)
C68 C69 C70 Fe2 -55.8(15)
C67 C66 C70 C69 2.1(19)
P2 C66 C70 C69 -179.4(13)
Fe2 C66 C70 C69 -58.4(14)
C67 C66 C70 Fe2 60.5(8)
P2 C66 C70 Fe2 -121.0(10)
C68 Fe2 C70 C69 38.5(11)
C64 Fe2 C70 C69 -49(2)
C66 Fe2 C70 C69 122.5(15)
C65 Fe2 C70 C69 -87.1(16)
C67 Fe2 C70 C69 83.4(12)
C63 Fe2 C70 C69 155(4)
C61 Fe2 C70 C69 -127.0(13)
C62 Fe2 C70 C69 -167.2(14)
C68 Fe2 C70 C66 -84.0(9)
C64 Fe2 C70 C66 -171.9(15)
C65 Fe2 C70 C66 150.4(12)
C67 Fe2 C70 C66 -39.2(7)
C63 Fe2 C70 C66 32(5)
C61 Fe2 C70 C66 110.5(10)
C69 Fe2 C70 C66 -122.5(15)
C62 Fe2 C70 C66 70.2(14)
C67 C66 P2 C71 99.3(10)
C70 C66 P2 C71 -79.0(13)
Fe2 C66 P2 C71 -172.9(6)
C67 C66 P2 C77 -148.4(10)
C70 C66 P2 C77 33.3(13)
Fe2 C66 P2 C77 -60.6(8)
C67 C66 P2 Au2 -24.7(10)
C70 C66 P2 Au2 157.1(11)
Fe2 C66 P2 Au2 63.2(7)
C66 P2 C71 C76 -149.9(10)
C77 P2 C71 C76 98.9(10)
Au2 P2 C71 C76 -29.7(11)
C66 P2 C71 C72 33.2(11)
C77 P2 C71 C72 -78.0(11)
Au2 P2 C71 C72 153.5(9)
C76 C71 C72 C73 0.5(17)
P2 C71 C72 C73 177.4(8)
C71 C72 C73 C74 -3.5(19)
C72 C73 C74 C75 4(2)
C73 C74 C75 C76 -2(2)
C72 C71 C76 C75 1.4(19)
P2 C71 C76 C75 -175.5(11)
C74 C75 C76 C71 -1(2)
C66 P2 C77 C78 -64.9(12)
C71 P2 C77 C78 47.0(13)
Au2 P2 C77 C78 175.3(10)
C66 P2 C77 C82 114.1(11)
C71 P2 C77 C82 -133.9(10)
Au2 P2 C77 C82 -5.6(12)
C82 C77 C78 C79 -4(2)
P2 C77 C78 C79 175.2(13)
C77 C78 C79 C80 6(3)
C78 C79 C80 C81 -5(4)
C79 C80 C81 C82 3(4)
C78 C77 C82 C81 1(2)
P2 C77 C82 C81 -178.4(13)
C80 C81 C82 C77 0(3)
C66 P2 Au2 C83 -15(4)
C71 P2 Au2 C83 -134(4)
C77 P2 Au2 C83 102(4)
P2 Au2 C83 C84 -143(30)
Au2 C83 C84 C86 98(35)
C89 N3 C85 C86 -2.4(14)
Cu2 N3 C85 C86 -178.5(7)
N3 C85 C86 C87 1.3(15)
N3 C85 C86 C84 -179.2(9)
C83 C84 C86 C87 141(17)
C83 C84 C86 C85 -39(18)
C85 C86 C87 C88 0.4(16)
C84 C86 C87 C88 -179.1(10)
C86 C87 C88 C89 -0.8(18)
C85 N3 C89 C88 1.9(14)
Cu2 N3 C89 C88 178.3(8)
C85 N3 C89 C90 -178.1(9)
Cu2 N3 C89 C90 -1.6(11)
C87 C88 C89 N3 -0.3(17)
C87 C88 C89 C90 179.7(11)
C94 N4 C90 C91 -1.8(16)
Cu2 N4 C90 C91 178.9(9)
C94 N4 C90 C89 -179.0(9)
Cu2 N4 C90 C89 1.7(12)
N3 C89 C90 N4 0.0(14)
C88 C89 C90 N4 -180.0(10)
N3 C89 C90 C91 -177.2(11)
C88 C89 C90 C91 2.9(18)
N4 C90 C91 C92 0.3(19)
C89 C90 C91 C92 177.3(12)
C90 C91 C92 C93 1(2)
C91 C92 C93 C94 0(2)
C92 C93 C94 N4 -2(2)
C90 N4 C94 C93 2.6(17)
Cu2 N4 C94 C93 -178.2(10)
C90 N4 Cu2 C95 119.1(7)
C94 N4 Cu2 C95 -60.1(10)
C90 N4 Cu2 C100 -119.4(7)
C94 N4 Cu2 C100 61.5(10)
C90 N4 Cu2 N3 -2.0(7)
C94 N4 Cu2 N3 178.8(9)
C90 N4 Cu2 C96 93.9(8)
C94 N4 Cu2 C96 -85.3(9)
C90 N4 Cu2 C101 -98.1(8)
C94 N4 Cu2 C101 82.7(9)
C90 N4 Cu2 Ti2 178.4(5)
C94 N4 Cu2 Ti2 -0.8(11)
C85 N3 Cu2 C95 55.0(9)
C89 N3 Cu2 C95 -121.3(7)
C85 N3 Cu2 N4 178.2(8)
C89 N3 Cu2 N4 1.9(7)
C85 N3 Cu2 C100 -56.6(8)
C89 N3 Cu2 C100 127.2(7)
C85 N3 Cu2 C96 79.6(8)
C89 N3 Cu2 C96 -96.7(7)
C85 N3 Cu2 C101 -84.4(8)
C89 N3 Cu2 C101 99.3(7)
C85 N3 Cu2 Ti2 -2.1(9)
C89 N3 Cu2 Ti2 -178.4(5)
N4 Cu2 C95 C96 -49.3(7)
C100 Cu2 C95 C96 173.8(6)
N3 Cu2 C95 C96 48.0(7)
C101 Cu2 C95 C96 176.9(5)
Ti2 Cu2 C95 C96 173.6(7)
N4 Cu2 C95 Ti2 137.1(3)
C100 Cu2 C95 Ti2 0.2(3)
N3 Cu2 C95 Ti2 -125.7(3)
C96 Cu2 C95 Ti2 -173.6(7)
C101 Cu2 C95 Ti2 3.3(5)
Cu2 C95 C96 Si5 -171(2)
Ti2 C95 C96 Si5 -142(3)
Ti2 C95 C96 Cu2 29(3)
N4 Cu2 C96 C95 140.7(6)
C100 Cu2 C96 C95 -7.4(7)
N3 Cu2 C96 C95 -140.8(6)
C101 Cu2 C96 C95 -6.7(12)
Ti2 Cu2 C96 C95 -4.6(5)
C95 Cu2 C96 Si5 176.1(10)
N4 Cu2 C96 Si5 -43.3(6)
C100 Cu2 C96 Si5 168.6(5)
N3 Cu2 C96 Si5 35.2(6)
C101 Cu2 C96 Si5 169.3(6)
Ti2 Cu2 C96 Si5 171.5(6)
C95 C96 Si5 C98 106(2)
Cu2 C96 Si5 C98 -63.4(8)
C95 C96 Si5 C99 -15(2)
Cu2 C96 Si5 C99 176.0(7)
C95 C96 Si5 C97 -137(2)
Cu2 C96 Si5 C97 54.1(8)
C95 Cu2 C100 C101 175.4(6)
N4 Cu2 C100 C101 40.0(7)
N3 Cu2 C100 C101 -56.1(6)
C96 Cu2 C100 C101 179.5(5)
Ti2 Cu2 C100 C101 175.6(7)
C95 Cu2 C100 Ti2 -0.2(3)
N4 Cu2 C100 Ti2 -135.6(3)
N3 Cu2 C100 Ti2 128.2(3)
C96 Cu2 C100 Ti2 3.9(5)
C101 Cu2 C100 Ti2 -175.6(7)
Ti2 C100 C101 Si6 -162.0(16)
Cu2 C100 C101 Si6 -180(100)
Ti2 C100 C101 Cu2 18(3)
C95 Cu2 C101 C100 -5.5(7)
N4 Cu2 C101 C100 -148.6(6)
N3 Cu2 C101 C100 133.1(6)
C96 Cu2 C101 C100 -1.0(12)
Ti2 Cu2 C101 C100 -3.2(5)
C95 Cu2 C101 Si6 174.3(5)
N4 Cu2 C101 Si6 31.3(6)
C100 Cu2 C101 Si6 179.9(10)
N3 Cu2 C101 Si6 -47.1(6)
C96 Cu2 C101 Si6 178.8(6)
Ti2 Cu2 C101 Si6 176.7(6)
C100 C101 Si6 C104 9(2)
Cu2 C101 Si6 C104 -171.1(6)
C100 C101 Si6 C102 -110(2)
Cu2 C101 Si6 C102 70.6(8)
C100 C101 Si6 C103 127(2)
Cu2 C101 Si6 C103 -52.2(9)
C96 C95 Ti2 C100 -29(4)
Cu2 C95 Ti2 C100 -0.2(3)
C96 C95 Ti2 C116 110(4)
Cu2 C95 Ti2 C116 137.9(3)
C96 C95 Ti2 C108 -137(3)
Cu2 C95 Ti2 C108 -108.3(5)
C96 C95 Ti2 C109 -165(3)
Cu2 C95 Ti2 C109 -136.9(3)
C96 C95 Ti2 C114 52(4)
Cu2 C95 Ti2 C114 80.8(3)
C96 C95 Ti2 C106 -114(4)
Cu2 C95 Ti2 C106 -86.1(3)
C96 C95 Ti2 C117 97(4)
Cu2 C95 Ti2 C117 125.2(4)
C96 C95 Ti2 C107 -101(4)
Cu2 C95 Ti2 C107 -73.0(4)
C96 C95 Ti2 C115 82(4)
Cu2 C95 Ti2 C115 110.8(4)
C96 C95 Ti2 C113 53(4)
Cu2 C95 Ti2 C113 81.6(4)
C96 C95 Ti2 C105 -149(4)
Cu2 C95 Ti2 C105 -120.8(4)
C101 C100 Ti2 C95 -17(3)
Cu2 C100 Ti2 C95 0.2(3)
C101 C100 Ti2 C116 -117(3)
Cu2 C100 Ti2 C116 -99.8(5)
C101 C100 Ti2 C108 123(3)
Cu2 C100 Ti2 C108 140.5(3)
C101 C100 Ti2 C109 104(3)
Cu2 C100 Ti2 C109 121.1(4)
C101 C100 Ti2 C114 -108(3)
Cu2 C100 Ti2 C114 -90.5(3)
C101 C100 Ti2 C106 67(3)
Cu2 C100 Ti2 C106 84.7(3)
C101 C100 Ti2 C117 -153(3)
Cu2 C100 Ti2 C117 -135.7(3)
C101 C100 Ti2 C107 101(3)
Cu2 C100 Ti2 C107 118.4(4)
C101 C100 Ti2 C115 -90(3)
Cu2 C100 Ti2 C115 -73.2(4)
C101 C100 Ti2 C113 -143(3)
Cu2 C100 Ti2 C113 -125.5(3)
C101 C100 Ti2 C105 62(3)
Cu2 C100 Ti2 C105 79.5(4)
C95 Ti2 C105 C106 93.5(6)
C100 Ti2 C105 C106 9.1(7)
C116 Ti2 C105 C106 -171.4(6)
C108 Ti2 C105 C106 -76.9(6)
C109 Ti2 C105 C106 -112.8(8)
C114 Ti2 C105 C106 163.3(8)
C117 Ti2 C105 C106 -136.4(6)
C107 Ti2 C105 C106 -36.0(6)
C115 Ti2 C105 C106 158.2(6)
C113 Ti2 C105 C106 -121.0(7)
C95 Ti2 C105 C109 -153.7(6)
C100 Ti2 C105 C109 121.9(6)
C116 Ti2 C105 C109 -58.6(6)
C108 Ti2 C105 C109 35.9(6)
C114 Ti2 C105 C109 -83.9(10)
C106 Ti2 C105 C109 112.8(8)
C117 Ti2 C105 C109 -23.6(7)
C107 Ti2 C105 C109 76.8(6)
C115 Ti2 C105 C109 -89.0(7)
C113 Ti2 C105 C109 -8.2(9)
C95 Ti2 C105 Si7 -31.4(6)
C100 Ti2 C105 Si7 -115.8(6)
C116 Ti2 C105 Si7 63.7(6)
C108 Ti2 C105 Si7 158.2(7)
C109 Ti2 C105 Si7 122.3(9)
C114 Ti2 C105 Si7 38.4(12)
C106 Ti2 C105 Si7 -124.9(9)
C117 Ti2 C105 Si7 98.7(6)
C107 Ti2 C105 Si7 -160.9(7)
C115 Ti2 C105 Si7 33.3(7)
C113 Ti2 C105 Si7 114.1(7)
C109 C105 C106 C107 0.7(10)
Si7 C105 C106 C107 -170.7(7)
Ti2 C105 C106 C107 63.9(6)
C109 C105 C106 Ti2 -63.1(6)
Si7 C105 C106 Ti2 125.4(7)
C95 Ti2 C106 C107 159.4(6)
C100 Ti2 C106 C107 69.2(6)
C116 Ti2 C106 C107 -106.4(7)
C108 Ti2 C106 C107 -37.7(6)
C109 Ti2 C106 C107 -79.3(6)
C114 Ti2 C106 C107 89.1(16)
C117 Ti2 C106 C107 -55.0(7)
C115 Ti2 C106 C107 -162.3(7)
C113 Ti2 C106 C107 -1.5(9)
C105 Ti2 C106 C107 -118.7(8)
C95 Ti2 C106 C105 -82.0(6)
C100 Ti2 C106 C105 -172.1(6)
C116 Ti2 C106 C105 12.3(8)
C108 Ti2 C106 C105 80.9(6)
C109 Ti2 C106 C105 39.4(5)
C114 Ti2 C106 C105 -152.2(13)
C117 Ti2 C106 C105 63.6(7)
C107 Ti2 C106 C105 118.7(8)
C115 Ti2 C106 C105 -43.7(10)
C113 Ti2 C106 C105 117.1(7)
C105 C106 C107 C108 -1.3(10)
Ti2 C106 C107 C108 63.6(6)
C105 C106 C107 Ti2 -64.9(6)
C95 Ti2 C107 C108 -138.3(6)
C100 Ti2 C107 C108 139.9(7)
C116 Ti2 C107 C108 -4.1(8)
C109 Ti2 C107 C108 -37.7(6)
C114 Ti2 C107 C108 88.3(8)
C106 Ti2 C107 C108 -115.1(8)
C117 Ti2 C107 C108 26.9(7)
C115 Ti2 C107 C108 24(2)
C113 Ti2 C107 C108 64.0(7)
C105 Ti2 C107 C108 -79.4(6)
C95 Ti2 C107 C106 -23.2(7)
C100 Ti2 C107 C106 -104.9(6)
C116 Ti2 C107 C106 111.0(6)
C108 Ti2 C107 C106 115.1(8)
C109 Ti2 C107 C106 77.4(6)
C114 Ti2 C107 C106 -156.6(6)
C117 Ti2 C107 C106 142.0(5)
C115 Ti2 C107 C106 139.4(17)
C113 Ti2 C107 C106 179.1(5)
C105 Ti2 C107 C106 35.7(5)
C106 C107 C108 C109 1.2(10)
Ti2 C107 C108 C109 65.5(6)
C106 C107 C108 Ti2 -64.3(6)
C95 Ti2 C108 C109 -50.9(8)
C100 Ti2 C108 C109 -154.5(6)
C116 Ti2 C108 C109 61.9(6)
C114 Ti2 C108 C109 117.3(6)
C106 Ti2 C108 C109 -77.3(6)
C117 Ti2 C108 C109 90.4(6)
C107 Ti2 C108 C109 -115.1(9)
C115 Ti2 C108 C109 71.8(8)
C113 Ti2 C108 C109 121.0(6)
C105 Ti2 C108 C109 -36.4(6)
C95 Ti2 C108 C107 64.2(8)
C100 Ti2 C108 C107 -39.4(6)
C116 Ti2 C108 C107 177.0(6)
C109 Ti2 C108 C107 115.1(9)
C114 Ti2 C108 C107 -127.6(6)
C106 Ti2 C108 C107 37.8(6)
C117 Ti2 C108 C107 -154.5(7)
C115 Ti2 C108 C107 -173.1(6)
C113 Ti2 C108 C107 -123.9(6)
C105 Ti2 C108 C107 78.7(6)
C107 C108 C109 C105 -0.8(11)
Ti2 C108 C109 C105 65.2(7)
C107 C108 C109 Ti2 -66.0(6)
C106 C105 C109 C108 0.1(10)
Si7 C105 C109 C108 171.7(7)
Ti2 C105 C109 C108 -63.7(7)
C106 C105 C109 Ti2 63.8(6)
Si7 C105 C109 Ti2 -124.6(7)
C95 Ti2 C109 C108 146.5(6)
C100 Ti2 C109 C108 34.7(8)
C116 Ti2 C109 C108 -118.9(6)
C114 Ti2 C109 C108 -96.3(8)
C106 Ti2 C109 C108 79.6(7)
C117 Ti2 C109 C108 -83.4(6)
C107 Ti2 C109 C108 37.8(6)
C115 Ti2 C109 C108 -130.3(6)
C113 Ti2 C109 C108 -66.6(7)
C105 Ti2 C109 C108 118.3(9)
C95 Ti2 C109 C105 28.2(7)
C100 Ti2 C109 C105 -83.5(7)
C116 Ti2 C109 C105 122.8(6)
C108 Ti2 C109 C105 -118.3(9)
C114 Ti2 C109 C105 145.4(6)
C106 Ti2 C109 C105 -38.7(5)
C117 Ti2 C109 C105 158.3(6)
C107 Ti2 C109 C105 -80.5(6)
C115 Ti2 C109 C105 111.5(6)
C113 Ti2 C109 C105 175.1(5)
C106 C105 Si7 C110 -137.4(8)
C109 C105 Si7 C110 53.0(9)
Ti2 C105 Si7 C110 -40.9(7)
C106 C105 Si7 C112 106.2(9)
C109 C105 Si7 C112 -63.4(10)
Ti2 C105 Si7 C112 -157.2(6)
C106 C105 Si7 C111 -10.1(10)
C109 C105 Si7 C111 -179.6(8)
Ti2 C105 Si7 C111 86.5(7)
C95 Ti2 C113 C117 111.3(6)
C100 Ti2 C113 C117 -163.7(6)
C116 Ti2 C113 C117 36.3(6)
C108 Ti2 C113 C117 -62.2(6)
C109 Ti2 C113 C117 -30.5(7)
C114 Ti2 C113 C117 112.8(8)
C106 Ti2 C113 C117 -92.3(8)
C107 Ti2 C113 C117 -93.2(6)
C115 Ti2 C113 C117 77.6(6)
C105 Ti2 C113 C117 -25.4(9)
C95 Ti2 C113 C114 -1.6(7)
C100 Ti2 C113 C114 83.5(6)
C116 Ti2 C113 C114 -76.5(6)
C108 Ti2 C113 C114 -175.0(6)
C109 Ti2 C113 C114 -143.3(6)
C106 Ti2 C113 C114 154.9(6)
C117 Ti2 C113 C114 -112.8(8)
C107 Ti2 C113 C114 153.9(6)
C115 Ti2 C113 C114 -35.2(6)
C105 Ti2 C113 C114 -138.2(7)
C95 Ti2 C113 Si8 -125.6(6)
C100 Ti2 C113 Si8 -40.5(6)
C116 Ti2 C113 Si8 159.5(7)
C108 Ti2 C113 Si8 61.0(6)
C109 Ti2 C113 Si8 92.7(6)
C114 Ti2 C113 Si8 -124.0(8)
C106 Ti2 C113 Si8 30.9(9)
C117 Ti2 C113 Si8 123.2(9)
C107 Ti2 C113 Si8 29.9(7)
C115 Ti2 C113 Si8 -159.2(7)
C105 Ti2 C113 Si8 97.8(7)
C117 C113 C114 C115 0.0(11)
Si8 C113 C114 C115 -170.6(7)
Ti2 C113 C114 C115 64.9(7)
C117 C113 C114 Ti2 -64.9(6)
Si8 C113 C114 Ti2 124.5(7)
C95 Ti2 C114 C115 60.2(6)
C100 Ti2 C114 C115 149.9(6)
C116 Ti2 C114 C115 -37.6(6)
C108 Ti2 C114 C115 -112.0(7)
C109 Ti2 C114 C115 -64.5(8)
C106 Ti2 C114 C115 129.8(14)
C117 Ti2 C114 C115 -79.8(6)
C107 Ti2 C114 C115 -160.1(6)
C113 Ti2 C114 C115 -118.5(8)
C105 Ti2 C114 C115 -7.7(11)
C95 Ti2 C114 C113 178.7(6)
C100 Ti2 C114 C113 -91.6(6)
C116 Ti2 C114 C113 81.0(6)
C108 Ti2 C114 C113 6.5(8)
C109 Ti2 C114 C113 54.0(8)
C106 Ti2 C114 C113 -111.7(14)
C117 Ti2 C114 C113 38.7(5)
C107 Ti2 C114 C113 -41.6(8)
C115 Ti2 C114 C113 118.5(8)
C105 Ti2 C114 C113 110.8(9)
C113 C114 C115 C116 -2.3(11)
Ti2 C114 C115 C116 62.7(7)
C113 C114 C115 Ti2 -64.9(7)
C95 Ti2 C115 C114 -115.8(6)
C100 Ti2 C115 C114 -31.9(7)
C116 Ti2 C115 C114 116.4(9)
C108 Ti2 C115 C114 99.3(7)
C109 Ti2 C115 C114 136.4(6)
C106 Ti2 C115 C114 -155.6(7)
C117 Ti2 C115 C114 77.3(6)
C107 Ti2 C115 C114 80.3(19)
C113 Ti2 C115 C114 36.3(5)
C105 Ti2 C115 C114 176.4(5)
C95 Ti2 C115 C116 127.8(7)
C100 Ti2 C115 C116 -148.3(6)
C108 Ti2 C115 C116 -17.1(9)
C109 Ti2 C115 C116 20.0(7)
C114 Ti2 C115 C116 -116.4(9)
C106 Ti2 C115 C116 88.0(9)
C117 Ti2 C115 C116 -39.1(6)
C107 Ti2 C115 C116 -36(2)
C113 Ti2 C115 C116 -80.1(6)
C105 Ti2 C115 C116 60.0(7)
C114 C115 C116 C117 3.6(11)
Ti2 C115 C116 C117 67.2(6)
C114 C115 C116 Ti2 -63.6(7)
C95 Ti2 C116 C115 -50.1(6)
C100 Ti2 C116 C115 47.2(8)
C108 Ti2 C116 C115 167.6(6)
C109 Ti2 C116 C115 -162.0(7)
C114 Ti2 C116 C115 36.3(6)
C106 Ti2 C116 C115 -139.3(7)
C117 Ti2 C116 C115 113.0(9)
C107 Ti2 C116 C115 170.0(6)
C113 Ti2 C116 C115 77.5(7)
C105 Ti2 C116 C115 -132.2(6)
C95 Ti2 C116 C117 -163.1(6)
C100 Ti2 C116 C117 -65.8(8)
C108 Ti2 C116 C117 54.5(6)
C109 Ti2 C116 C117 85.0(6)
C114 Ti2 C116 C117 -76.8(6)
C106 Ti2 C116 C117 107.6(6)
C107 Ti2 C116 C117 56.9(8)
C115 Ti2 C116 C117 -113.0(9)
C113 Ti2 C116 C117 -35.6(5)
C105 Ti2 C116 C117 114.7(6)
C114 C113 C117 C116 2.3(10)
Si8 C113 C117 C116 173.0(7)
Ti2 C113 C117 C116 -62.2(7)
C114 C113 C117 Ti2 64.5(6)
Si8 C113 C117 Ti2 -124.8(7)
C115 C116 C117 C113 -3.7(11)
Ti2 C116 C117 C113 63.7(7)
C115 C116 C117 Ti2 -67.4(6)
C95 Ti2 C117 C113 -96.3(6)
C100 Ti2 C117 C113 18.2(7)
C116 Ti2 C117 C113 -118.5(8)
C108 Ti2 C117 C113 116.3(6)
C109 Ti2 C117 C113 151.5(6)
C114 Ti2 C117 C113 -39.1(6)
C106 Ti2 C117 C113 131.1(6)
C107 Ti2 C117 C113 101.0(6)
C115 Ti2 C117 C113 -79.6(6)
C105 Ti2 C117 C113 165.0(5)
C95 Ti2 C117 C116 22.2(7)
C100 Ti2 C117 C116 136.6(6)
C108 Ti2 C117 C116 -125.3(6)
C109 Ti2 C117 C116 -90.0(6)
C114 Ti2 C117 C116 79.4(6)
C106 Ti2 C117 C116 -110.4(7)
C107 Ti2 C117 C116 -140.5(6)
C115 Ti2 C117 C116 38.8(6)
C113 Ti2 C117 C116 118.5(8)
C105 Ti2 C117 C116 -76.5(6)
C117 C113 Si8 C118 60.2(10)
C114 C113 Si8 C118 -131.2(9)
Ti2 C113 Si8 C118 -35.6(8)
C117 C113 Si8 C120 -179.5(8)
C114 C113 Si8 C120 -10.9(10)
Ti2 C113 Si8 C120 84.8(7)
C117 C113 Si8 C119 -61.8(10)
C114 C113 Si8 C119 106.8(9)
Ti2 C113 Si8 C119 -157.5(6)
